data_4108157
loop_
_publ_author_name
'Stefan G. Minasian'
'Jamin L. Krinsky'
'Valerie A. Williams'
'John Arnold'

_publ_section_title
;
 A Heterobimetallic Complex With an Unsupported Uranium(III)-Aluminum(I)
 Bond: (CpSiMe3)3U-AlCp* (Cp* = C5Me5)
;
_journal_name_full 'Journal of the American Chemical Society'
_journal_page_first 10086
_journal_page_last 10087
_journal_paper_doi 10.1021/ja8042382
_journal_volume 130
_journal_year 2008
_chemical_formula_moiety 'C34 H54 Al Si3 U'
_chemical_formula_sum 'C34 H54 Al Si3 U'
_chemical_formula_weight 812.05
_chemical_name_systematic
; 
 ? 
;
_space_group_IT_number 7
_symmetry_cell_setting monoclinic
_symmetry_space_group_name_Hall 'P -2yc'
_symmetry_space_group_name_H-M 'P 1 c 1'
_atom_sites_solution_hydrogens geom
_atom_sites_solution_primary direct
_atom_sites_solution_secondary difmap
_audit_creation_method SHELXL-97
_cell_angle_alpha 90.00
_cell_angle_beta 90.255(5)
_cell_angle_gamma 90.00
_cell_formula_units_Z 4
_cell_length_a 16.516(6)
_cell_length_b 12.874(4)
_cell_length_c 17.540(6)
_cell_measurement_reflns_used 3825
_cell_measurement_temperature 156(2)
_cell_measurement_theta_max 48.120
_cell_measurement_theta_min 4.630
_cell_volume 3729(2)
_computing_cell_refinement 'Bruker SAINT v7.07'
_computing_data_collection 'Bruker SMART v5.631'
_computing_data_reduction 'Bruker SAINT v7.07'
_computing_structure_refinement 'SHELXL-97 (Sheldrick, 1997)'
_computing_structure_solution 'SHELXS-97 (Sheldrick, 1990)'
_diffrn_ambient_temperature 156(2)
_diffrn_measured_fraction_theta_full 0.992
_diffrn_measured_fraction_theta_max 0.992
_diffrn_measurement_device_type 'Bruker APEX'
_diffrn_measurement_method '\w scans'
_diffrn_radiation_monochromator graphite
_diffrn_radiation_source 'fine-focus sealed tube'
_diffrn_radiation_type MoK\a
_diffrn_radiation_wavelength 0.71073
_diffrn_reflns_av_R_equivalents 0.0555
_diffrn_reflns_av_sigmaI/netI 0.1705
_diffrn_reflns_limit_h_max 20
_diffrn_reflns_limit_h_min -18
_diffrn_reflns_limit_k_max 16
_diffrn_reflns_limit_k_min -12
_diffrn_reflns_limit_l_max 21
_diffrn_reflns_limit_l_min -21
_diffrn_reflns_number 20457
_diffrn_reflns_theta_full 26.35
_diffrn_reflns_theta_max 26.35
_diffrn_reflns_theta_min 2.31
_diffrn_standards_decay_% 0
_diffrn_standards_interval_count 0
_diffrn_standards_interval_time 0
_diffrn_standards_number 0
_exptl_absorpt_coefficient_mu 4.492
_exptl_absorpt_correction_T_max 1
_exptl_absorpt_correction_T_min 0.777558
_exptl_absorpt_correction_type empirical
_exptl_absorpt_process_details 'Blessing, 1995'
_exptl_crystal_colour 'dark brown'
_exptl_crystal_density_diffrn 1.446
_exptl_crystal_description block
_exptl_crystal_F_000 1620
_exptl_crystal_size_max 0.16
_exptl_crystal_size_mid 0.12
_exptl_crystal_size_min 0.04
_refine_diff_density_max 1.529
_refine_diff_density_min -1.032
_refine_diff_density_rms 0.105
_refine_ls_abs_structure_details 'Flack H D (1983), Acta Cryst. A39, 876-881'
_refine_ls_abs_structure_Flack 0.335(6)
_refine_ls_extinction_method none
_refine_ls_goodness_of_fit_ref 0.664
_refine_ls_hydrogen_treatment constr
_refine_ls_matrix_type full
_refine_ls_number_parameters 732
_refine_ls_number_reflns 12635
_refine_ls_number_restraints 0
_refine_ls_restrained_S_all 0.664
_refine_ls_R_factor_all 0.0610
_refine_ls_R_factor_gt 0.0372
_refine_ls_shift/su_max 0.013
_refine_ls_shift/su_mean 0.000
_refine_ls_structure_factor_coef Fsqd
_refine_ls_weighting_details 'calc w=1/[\s^2^(Fo^2^)+(0.0105P)^2^+0.0000P] where P=(Fo^2^+2Fc^2^)/3'
_refine_ls_weighting_scheme calc
_refine_ls_wR_factor_gt 0.0577
_refine_ls_wR_factor_ref 0.0604
_reflns_number_gt 7912
_reflns_number_total 12635
_reflns_threshold_expression >2sigma(I)
_cod_data_source_file ja8042382-file002.cif
_cod_data_source_block sgm4149s
_cod_original_sg_symbol_H-M 'P c'
_cod_database_code 4108157

loop_
_symmetry_equiv_pos_as_xyz
'x, y, z'
'x, -y, z+1/2'

loop_
_atom_site_label
_atom_site_type_symbol
_atom_site_fract_x
_atom_site_fract_y
_atom_site_fract_z
_atom_site_U_iso_or_equiv
_atom_site_adp_type
_atom_site_occupancy
_atom_site_symmetry_multiplicity
_atom_site_calc_flag
_atom_site_refinement_flags
U1B U 0.55441(2) 0.87979(3) 0.485140(18) 0.02657(12) Uani 1 1 d .
U1A U 0.00008(2) 0.56564(3) 0.139760(17) 0.02543(11) Uani 1 1 d .
Si1B Si 0.34060(17) 0.9578(2) 0.35661(15) 0.0380(9) Uani 1 1 d .
Si1A Si -0.20909(17) 0.4550(2) 0.26813(15) 0.0356(8) Uani 1 1 d .
Si2B Si 0.5009(2) 0.5981(3) 0.58025(19) 0.0414(10) Uani 1 1 d .
Si2A Si 0.0657(2) 0.8417(3) 0.04434(19) 0.0376(9) Uani 1 1 d .
Si3B Si 0.76150(18) 0.9864(2) 0.34886(16) 0.0373(8) Uani 1 1 d .
Si3A Si 0.2044(2) 0.4831(3) 0.27885(17) 0.0416(9) Uani 1 1 d .
Al1B Al 0.52040(17) 1.1183(3) 0.49215(16) 0.0348(8) Uani 1 1 d .
Al1A Al 0.03573(18) 0.3284(3) 0.12821(16) 0.0306(8) Uani 1 1 d .
C1B C 0.4785(7) 1.2390(7) 0.5760(6) 0.030(3) Uani 1 1 d .
C1A C 0.0823(7) 0.2184(8) 0.0394(6) 0.038(3) Uani 1 1 d .
C2B C 0.4424(7) 1.2638(9) 0.5019(6) 0.037(3) Uani 1 1 d .
C2A C -0.0045(7) 0.2049(8) 0.0448(6) 0.031(3) Uani 1 1 d .
C3B C 0.5091(7) 1.2843(8) 0.4535(6) 0.032(3) Uani 1 1 d .
C3A C -0.0228(7) 0.1727(8) 0.1178(6) 0.036(3) Uani 1 1 d .
C4B C 0.5831(7) 1.2730(9) 0.4932(6) 0.036(3) Uani 1 1 d .
C4A C 0.0494(6) 0.1628(7) 0.1590(5) 0.028(3) Uani 1 1 d .
C5B C 0.5629(7) 1.2477(9) 0.5683(6) 0.040(3) Uani 1 1 d .
C5A C 0.1163(6) 0.1899(8) 0.1113(6) 0.027(3) Uani 1 1 d .
C6B C 0.4277(7) 1.2148(9) 0.6464(6) 0.056(4) Uani 1 1 d .
H6BA H 0.4109 1.2799 0.6706 0.084 Uiso 1 1 calc R
H6BB H 0.4601 1.1739 0.6826 0.084 Uiso 1 1 calc R
H6BC H 0.3797 1.1750 0.6312 0.084 Uiso 1 1 calc R
C6A C 0.1283(6) 0.2486(9) -0.0317(6) 0.046(3) Uani 1 1 d .
H6AA H 0.1262 0.1913 -0.0685 0.070 Uiso 1 1 calc R
H6AB H 0.1848 0.2633 -0.0184 0.070 Uiso 1 1 calc R
H6AC H 0.1036 0.3106 -0.0543 0.070 Uiso 1 1 calc R
C7B C 0.3531(6) 1.2678(8) 0.4856(6) 0.043(3) Uani 1 1 d .
H7BA H 0.3326 1.3376 0.4967 0.064 Uiso 1 1 calc R
H7BB H 0.3251 1.2170 0.5176 0.064 Uiso 1 1 calc R
H7BC H 0.3434 1.2515 0.4317 0.064 Uiso 1 1 calc R
C7A C -0.0631(6) 0.2237(8) -0.0216(5) 0.043(3) Uani 1 1 d .
H7AA H -0.0661 0.1611 -0.0534 0.064 Uiso 1 1 calc R
H7AB H -0.0437 0.2821 -0.0524 0.064 Uiso 1 1 calc R
H7AC H -0.1169 0.2398 -0.0016 0.064 Uiso 1 1 calc R
C8B C 0.5014(7) 1.3213(9) 0.3717(5) 0.050(3) Uani 1 1 d .
H8BA H 0.5296 1.3879 0.3660 0.075 Uiso 1 1 calc R
H8BB H 0.4441 1.3303 0.3587 0.075 Uiso 1 1 calc R
H8BC H 0.5256 1.2699 0.3375 0.075 Uiso 1 1 calc R
C8A C -0.1073(6) 0.1495(7) 0.1477(6) 0.041(3) Uani 1 1 d .
H8AA H -0.1106 0.0763 0.1627 0.061 Uiso 1 1 calc R
H8AB H -0.1474 0.1635 0.1076 0.061 Uiso 1 1 calc R
H8AC H -0.1184 0.1936 0.1919 0.061 Uiso 1 1 calc R
C9B C 0.6665(7) 1.2950(9) 0.4622(6) 0.049(4) Uani 1 1 d .
H9BA H 0.6972 1.3365 0.4992 0.073 Uiso 1 1 calc R
H9BB H 0.6617 1.3334 0.4142 0.073 Uiso 1 1 calc R
H9BC H 0.6949 1.2293 0.4532 0.073 Uiso 1 1 calc R
C9A C 0.0584(6) 0.1180(8) 0.2387(5) 0.041(3) Uani 1 1 d .
H9AA H 0.0525 0.0423 0.2366 0.062 Uiso 1 1 calc R
H9AB H 0.0166 0.1471 0.2719 0.062 Uiso 1 1 calc R
H9AC H 0.1120 0.1355 0.2591 0.062 Uiso 1 1 calc R
C10B C 0.6241(7) 1.2344(8) 0.6328(5) 0.042(3) Uani 1 1 d .
H10A H 0.6623 1.2926 0.6323 0.064 Uiso 1 1 calc R
H10B H 0.6537 1.1691 0.6258 0.064 Uiso 1 1 calc R
H10C H 0.5957 1.2329 0.6817 0.064 Uiso 1 1 calc R
C10A C 0.2044(6) 0.1839(8) 0.1295(6) 0.052(3) Uani 1 1 d .
H10D H 0.2274 0.1213 0.1063 0.077 Uiso 1 1 calc R
H10E H 0.2120 0.1812 0.1849 0.077 Uiso 1 1 calc R
H10F H 0.2319 0.2454 0.1091 0.077 Uiso 1 1 calc R
C11B C 0.4370(8) 0.8833(11) 0.3652(7) 0.036(4) Uani 1 1 d .
C11A C -0.1638(6) 0.5108(9) 0.1810(6) 0.028(3) Uani 1 1 d .
C12B C 0.5095(8) 0.9130(9) 0.3332(6) 0.039(3) Uani 1 1 d .
H12A H 0.5172 0.9810 0.3067 0.046 Uiso 1 1 calc R
C12A C -0.1611(8) 0.6195(10) 0.1590(8) 0.040(4) Uani 1 1 d .
H12B H -0.1802 0.6781 0.1917 0.048 Uiso 1 1 calc R
C13B C 0.5673(8) 0.8331(12) 0.3316(6) 0.042(4) Uani 1 1 d .
H13A H 0.6178 0.8301 0.3004 0.050 Uiso 1 1 calc R
C13A C -0.1470(8) 0.6273(10) 0.0799(8) 0.043(4) Uani 1 1 d .
H13B H -0.1562 0.6910 0.0483 0.052 Uiso 1 1 calc R
C14B C 0.5247(8) 0.7477(9) 0.3654(6) 0.045(3) Uani 1 1 d .
H14A H 0.5434 0.6739 0.3634 0.053 Uiso 1 1 calc R
C14A C -0.1392(7) 0.5253(11) 0.0511(6) 0.039(3) Uani 1 1 d .
H14B H -0.1397 0.5054 -0.0040 0.047 Uiso 1 1 calc R
C15B C 0.4465(6) 0.7778(9) 0.3834(5) 0.031(3) Uani 1 1 d .
H15A H 0.4019 0.7298 0.3988 0.037 Uiso 1 1 calc R
C15A C -0.1480(6) 0.4580(9) 0.1117(6) 0.032(3) Uani 1 1 d .
H15B H -0.1517 0.3809 0.1059 0.039 Uiso 1 1 calc R
C16B C 0.2690(8) 0.8833(8) 0.2989(7) 0.059(4) Uani 1 1 d .
H16A H 0.2625 0.8138 0.3209 0.088 Uiso 1 1 calc R
H16B H 0.2895 0.8772 0.2468 0.088 Uiso 1 1 calc R
H16C H 0.2165 0.9188 0.2981 0.088 Uiso 1 1 calc R
C16A C -0.2556(9) 0.5594(8) 0.3250(7) 0.073(5) Uani 1 1 d .
H16D H -0.2144 0.6109 0.3385 0.109 Uiso 1 1 calc R
H16E H -0.2788 0.5299 0.3715 0.109 Uiso 1 1 calc R
H16F H -0.2986 0.5929 0.2950 0.109 Uiso 1 1 calc R
C17B C 0.3610(9) 1.0891(10) 0.3113(8) 0.075(5) Uani 1 1 d .
H17A H 0.3817 1.0790 0.2596 0.113 Uiso 1 1 calc R
H17B H 0.4011 1.1268 0.3419 0.113 Uiso 1 1 calc R
H17C H 0.3106 1.1291 0.3091 0.113 Uiso 1 1 calc R
C17A C -0.2866(7) 0.3614(9) 0.2343(7) 0.065(4) Uani 1 1 d .
H17D H -0.2599 0.3037 0.2081 0.098 Uiso 1 1 calc R
H17E H -0.3238 0.3964 0.1991 0.098 Uiso 1 1 calc R
H17F H -0.3169 0.3347 0.2780 0.098 Uiso 1 1 calc R
C18B C 0.2912(6) 0.9795(8) 0.4514(5) 0.041(3) Uani 1 1 d .
H18A H 0.2754 0.9125 0.4733 0.062 Uiso 1 1 calc R
H18B H 0.2430 1.0230 0.4446 0.062 Uiso 1 1 calc R
H18C H 0.3293 1.0144 0.4859 0.062 Uiso 1 1 calc R
C18A C -0.1393(7) 0.3826(8) 0.3319(6) 0.050(4) Uani 1 1 d .
H18D H -0.1055 0.3361 0.3014 0.075 Uiso 1 1 calc R
H18E H -0.1708 0.3417 0.3683 0.075 Uiso 1 1 calc R
H18F H -0.1048 0.4318 0.3596 0.075 Uiso 1 1 calc R
C19B C 0.4892(7) 0.7393(10) 0.5899(6) 0.034(3) Uani 1 1 d .
C19A C 0.0727(7) 0.6992(8) 0.0378(6) 0.036(3) Uani 1 1 d .
C20B C 0.4231(7) 0.8046(9) 0.5681(5) 0.029(3) Uani 1 1 d .
H20A H 0.3723 0.7780 0.5438 0.034 Uiso 1 1 calc R
C20A C 0.0230(7) 0.6315(11) -0.0102(7) 0.033(4) Uani 1 1 d .
H20B H -0.0211 0.6559 -0.0451 0.039 Uiso 1 1 calc R
C21B C 0.4323(7) 0.9054(10) 0.5937(7) 0.036(3) Uani 1 1 d .
H21A H 0.3897 0.9606 0.5935 0.043 Uiso 1 1 calc R
C21A C 0.0576(9) 0.5324(8) -0.0118(7) 0.036(3) Uani 1 1 d .
H21B H 0.0408 0.4744 -0.0463 0.043 Uiso 1 1 calc R
C22B C 0.5049(9) 0.9074(9) 0.6352(8) 0.029(3) Uani 1 1 d .
H22A H 0.5226 0.9659 0.6688 0.035 Uiso 1 1 calc R
C22A C 0.1272(7) 0.5329(10) 0.0354(6) 0.037(3) Uani 1 1 d .
H22B H 0.1677 0.4753 0.0387 0.044 Uiso 1 1 calc R
C23B C 0.5387(8) 0.8095(10) 0.6357(6) 0.040(4) Uani 1 1 d .
H23A H 0.5848 0.7874 0.6692 0.048 Uiso 1 1 calc R
C23A C 0.1389(7) 0.6317(9) 0.0627(6) 0.034(3) Uani 1 1 d .
H23B H 0.1896 0.6565 0.0881 0.041 Uiso 1 1 calc R
C24B C 0.5987(8) 0.5577(8) 0.5359(8) 0.056(4) Uani 1 1 d .
H24A H 0.6432 0.5693 0.5721 0.084 Uiso 1 1 calc R
H24B H 0.6081 0.5989 0.4897 0.084 Uiso 1 1 calc R
H24C H 0.5962 0.4839 0.5225 0.084 Uiso 1 1 calc R
C24A C 0.1484(8) 0.8966(8) 0.1066(7) 0.056(4) Uani 1 1 d .
H24D H 0.1341 0.8872 0.1603 0.083 Uiso 1 1 calc R
H24E H 0.1549 0.9708 0.0957 0.083 Uiso 1 1 calc R
H24F H 0.1993 0.8603 0.0961 0.083 Uiso 1 1 calc R
C25B C 0.4151(8) 0.5504(8) 0.5202(7) 0.058(4) Uani 1 1 d .
H25A H 0.3637 0.5711 0.5434 0.087 Uiso 1 1 calc R
H25B H 0.4175 0.4745 0.5166 0.087 Uiso 1 1 calc R
H25C H 0.4190 0.5805 0.4690 0.087 Uiso 1 1 calc R
C25A C -0.0352(8) 0.8870(8) 0.0809(8) 0.053(4) Uani 1 1 d .
H25D H -0.0376 0.8763 0.1362 0.080 Uiso 1 1 calc R
H25E H -0.0786 0.8472 0.0562 0.080 Uiso 1 1 calc R
H25F H -0.0421 0.9610 0.0695 0.080 Uiso 1 1 calc R
C26B C 0.4949(8) 0.5370(9) 0.6753(7) 0.053(4) Uani 1 1 d .
H26A H 0.4431 0.5546 0.6990 0.080 Uiso 1 1 calc R
H26B H 0.5394 0.5624 0.7075 0.080 Uiso 1 1 calc R
H26C H 0.4991 0.4614 0.6700 0.080 Uiso 1 1 calc R
C26A C 0.0754(8) 0.8989(8) -0.0557(6) 0.050(4) Uani 1 1 d .
H26D H 0.0288 0.8777 -0.0867 0.075 Uiso 1 1 calc R
H26E H 0.1253 0.8734 -0.0793 0.075 Uiso 1 1 calc R
H26F H 0.0772 0.9748 -0.0524 0.075 Uiso 1 1 calc R
C27B C 0.7184(8) 0.9288(9) 0.4385(6) 0.030(3) Uani 1 1 d .
C27A C 0.1123(7) 0.5622(8) 0.2665(6) 0.024(3) Uani 1 1 d .
C28B C 0.7058(6) 0.9844(10) 0.5077(6) 0.031(3) Uani 1 1 d .
H28A H 0.7123 1.0612 0.5140 0.038 Uiso 1 1 calc R
C28A C 0.0331(7) 0.5374(10) 0.2956(5) 0.032(3) Uani 1 1 d .
H28B H 0.0197 0.4732 0.3251 0.039 Uiso 1 1 calc R
C29B C 0.6955(8) 0.9152(11) 0.5663(7) 0.037(4) Uani 1 1 d .
H29A H 0.6975 0.9342 0.6216 0.045 Uiso 1 1 calc R
C29A C -0.0159(8) 0.6223(12) 0.2897(5) 0.038(3) Uani 1 1 d .
H29B H -0.0691 0.6295 0.3163 0.045 Uiso 1 1 calc R
C30B C 0.7017(6) 0.8129(9) 0.5384(6) 0.035(3) Uani 1 1 d .
H30A H 0.7118 0.7491 0.5696 0.042 Uiso 1 1 calc R
C30A C 0.0272(8) 0.7060(9) 0.2575(6) 0.038(3) Uani 1 1 d .
H30B H 0.0118 0.7812 0.2586 0.045 Uiso 1 1 calc R
C31B C 0.7161(6) 0.8239(9) 0.4587(7) 0.032(3) Uani 1 1 d .
H31A H 0.7332 0.7658 0.4245 0.038 Uiso 1 1 calc R
C31A C 0.1034(7) 0.6648(10) 0.2427(6) 0.037(3) Uani 1 1 d .
H31B H 0.1502 0.7085 0.2260 0.045 Uiso 1 1 calc R
C32B C 0.8479(7) 1.0688(8) 0.3794(6) 0.049(4) Uani 1 1 d .
H32A H 0.8287 1.1219 0.4150 0.074 Uiso 1 1 calc R
H32B H 0.8717 1.1025 0.3347 0.074 Uiso 1 1 calc R
H32C H 0.8888 1.0255 0.4045 0.074 Uiso 1 1 calc R
C32A C 0.1792(7) 0.3575(7) 0.3221(6) 0.047(3) Uani 1 1 d .
H32D H 0.1323 0.3274 0.2957 0.070 Uiso 1 1 calc R
H32E H 0.1662 0.3677 0.3761 0.070 Uiso 1 1 calc R
H32F H 0.2255 0.3104 0.3176 0.070 Uiso 1 1 calc R
C33B C 0.8018(8) 0.8789(7) 0.2856(7) 0.054(4) Uani 1 1 d .
H33A H 0.8475 0.8447 0.3110 0.081 Uiso 1 1 calc R
H33B H 0.8197 0.9084 0.2371 0.081 Uiso 1 1 calc R
H33C H 0.7588 0.8279 0.2761 0.081 Uiso 1 1 calc R
C33A C 0.2764(8) 0.5525(10) 0.3460(7) 0.070(5) Uani 1 1 d .
H33D H 0.2554 0.5490 0.3981 0.105 Uiso 1 1 calc R
H33E H 0.2815 0.6253 0.3305 0.105 Uiso 1 1 calc R
H33F H 0.3297 0.5190 0.3441 0.105 Uiso 1 1 calc R
C34B C 0.6918(8) 1.0694(8) 0.2921(6) 0.048(4) Uani 1 1 d .
H34A H 0.6621 1.1159 0.3263 0.071 Uiso 1 1 calc R
H34B H 0.6534 1.0254 0.2642 0.071 Uiso 1 1 calc R
H34C H 0.7232 1.1108 0.2558 0.071 Uiso 1 1 calc R
C34A C 0.2607(6) 0.4605(8) 0.1879(5) 0.055(3) Uani 1 1 d .
H34D H 0.2239 0.4307 0.1497 0.082 Uiso 1 1 calc R
H34E H 0.3056 0.4123 0.1972 0.082 Uiso 1 1 calc R
H34F H 0.2821 0.5266 0.1690 0.082 Uiso 1 1 calc R

loop_
_atom_site_aniso_label
_atom_site_aniso_U_11
_atom_site_aniso_U_22
_atom_site_aniso_U_33
_atom_site_aniso_U_23
_atom_site_aniso_U_13
_atom_site_aniso_U_12
U1B 0.0245(3) 0.0364(3) 0.0188(2) -0.0022(2) -0.00108(18) 0.0004(2)
U1A 0.0280(3) 0.0304(3) 0.0179(2) -0.0021(2) -0.00136(18) -0.0012(2)
Si1B 0.0336(19) 0.049(3) 0.0317(16) -0.0045(15) -0.0040(14) 0.0010(16)
Si1A 0.0355(19) 0.043(3) 0.0284(16) 0.0033(15) 0.0037(14) 0.0011(16)
Si2B 0.048(2) 0.039(3) 0.037(2) -0.0011(19) -0.0013(16) -0.010(2)
Si2A 0.046(2) 0.036(2) 0.031(2) 0.0000(18) -0.0002(17) -0.001(2)
Si3B 0.0327(19) 0.050(2) 0.0292(17) 0.0011(15) 0.0042(14) -0.0018(16)
Si3A 0.034(2) 0.051(3) 0.040(2) -0.0068(17) -0.0119(15) 0.0018(17)
Al1B 0.034(2) 0.041(2) 0.0294(17) 0.0031(18) 0.0014(15) 0.0030(18)
Al1A 0.036(2) 0.029(2) 0.0268(18) -0.0019(16) 0.0026(15) 0.0021(17)
C1B 0.038(8) 0.012(7) 0.040(7) 0.001(5) 0.016(6) 0.009(5)
C1A 0.052(9) 0.042(9) 0.021(6) -0.003(5) 0.006(6) 0.001(6)
C2B 0.043(8) 0.025(8) 0.042(7) -0.004(6) 0.009(6) 0.005(6)
C2A 0.038(8) 0.034(8) 0.021(6) -0.006(5) 0.002(5) 0.005(6)
C3B 0.033(7) 0.025(8) 0.038(7) 0.009(5) 0.013(6) -0.002(6)
C3A 0.035(8) 0.034(8) 0.041(7) -0.004(6) 0.006(6) 0.008(6)
C4B 0.034(8) 0.049(9) 0.026(7) 0.000(6) -0.001(6) 0.003(6)
C4A 0.031(7) 0.024(7) 0.028(6) -0.001(5) -0.009(5) -0.002(5)
C5B 0.034(8) 0.046(9) 0.041(7) -0.010(6) 0.004(6) -0.002(6)
C5A 0.023(7) 0.034(8) 0.024(6) 0.003(5) 0.001(5) -0.009(5)
C6B 0.073(10) 0.046(9) 0.049(8) 0.009(6) 0.026(7) 0.009(7)
C6A 0.033(8) 0.052(9) 0.054(8) -0.010(6) 0.017(6) 0.001(6)
C7B 0.037(8) 0.037(8) 0.054(7) -0.009(6) 0.009(6) -0.001(6)
C7A 0.046(8) 0.052(9) 0.031(6) -0.009(5) -0.011(6) -0.011(6)
C8B 0.049(8) 0.068(10) 0.034(7) 0.013(7) 0.003(6) 0.005(7)
C8A 0.048(8) 0.026(8) 0.049(7) -0.003(5) 0.016(6) -0.003(6)
C9B 0.037(8) 0.082(11) 0.027(6) 0.005(7) 0.004(6) 0.001(7)
C9A 0.043(7) 0.048(8) 0.034(6) 0.000(6) -0.002(5) -0.001(7)
C10B 0.055(9) 0.051(9) 0.021(6) -0.002(5) 0.013(6) -0.009(6)
C10A 0.032(8) 0.054(9) 0.069(8) -0.013(7) -0.005(6) 0.009(6)
C11B 0.028(9) 0.060(12) 0.021(7) -0.009(6) -0.003(6) -0.011(7)
C11A 0.018(6) 0.038(9) 0.029(6) 0.005(6) 0.002(5) 0.002(6)
C12B 0.054(10) 0.033(9) 0.028(7) -0.004(6) -0.029(6) 0.013(7)
C12A 0.024(8) 0.049(11) 0.049(10) -0.012(7) -0.006(7) 0.010(7)
C13B 0.033(8) 0.082(12) 0.010(6) -0.016(7) -0.006(5) -0.001(8)
C13A 0.028(8) 0.067(12) 0.034(9) 0.019(7) -0.005(6) 0.016(7)
C14B 0.070(11) 0.032(9) 0.032(7) -0.009(6) -0.014(7) 0.008(7)
C14A 0.039(8) 0.062(10) 0.017(6) 0.003(7) 0.003(5) -0.013(7)
C15B 0.015(6) 0.045(9) 0.033(6) -0.012(6) -0.007(5) 0.003(6)
C15A 0.029(7) 0.041(10) 0.026(6) -0.006(6) 0.001(5) -0.005(6)
C16B 0.043(9) 0.081(11) 0.053(8) -0.023(7) -0.013(6) 0.006(7)
C16A 0.104(13) 0.067(11) 0.047(8) -0.004(7) 0.036(8) 0.011(8)
C17B 0.075(11) 0.094(12) 0.057(10) 0.020(8) 0.012(8) 0.017(8)
C17A 0.035(8) 0.117(13) 0.044(8) 0.022(7) -0.003(6) -0.022(7)
C18B 0.028(7) 0.054(9) 0.041(6) -0.006(6) -0.002(5) 0.001(6)
C18A 0.045(10) 0.067(11) 0.037(9) 0.003(6) -0.009(7) -0.007(6)
C19B 0.023(7) 0.062(11) 0.018(6) 0.009(6) 0.002(5) -0.014(6)
C19A 0.043(8) 0.036(9) 0.029(6) 0.002(5) 0.010(6) -0.010(6)
C20B 0.033(7) 0.028(8) 0.025(6) -0.003(5) 0.005(5) -0.004(6)
C20A 0.029(8) 0.064(11) 0.005(5) 0.007(7) -0.003(6) -0.018(7)
C21B 0.017(8) 0.052(10) 0.038(8) 0.008(7) 0.023(6) 0.004(6)
C21A 0.071(10) 0.017(6) 0.020(6) -0.011(6) 0.008(6) 0.009(7)
C22B 0.033(8) 0.033(8) 0.022(6) 0.005(7) 0.004(5) -0.009(7)
C22A 0.039(9) 0.047(9) 0.025(7) 0.003(6) 0.008(6) -0.002(7)
C23B 0.059(10) 0.042(9) 0.019(6) 0.002(6) 0.016(6) 0.002(7)
C23A 0.031(7) 0.045(9) 0.027(7) 0.004(6) -0.006(5) 0.007(6)
C24B 0.072(11) 0.040(10) 0.055(9) -0.003(7) 0.009(8) -0.007(7)
C24A 0.078(11) 0.044(9) 0.045(8) -0.009(6) -0.017(7) -0.021(7)
C25B 0.070(11) 0.036(9) 0.068(10) -0.007(7) 0.011(8) -0.010(7)
C25A 0.071(11) 0.033(9) 0.056(9) -0.005(6) 0.016(8) 0.006(6)
C26B 0.050(9) 0.050(9) 0.060(9) 0.009(7) 0.024(7) -0.007(7)
C26A 0.061(10) 0.043(9) 0.046(8) 0.001(6) -0.009(7) -0.004(7)
C27B 0.021(7) 0.050(10) 0.019(6) -0.001(6) 0.001(5) 0.000(6)
C27A 0.029(8) 0.029(9) 0.015(6) 0.001(5) -0.004(5) -0.014(5)
C28B 0.016(6) 0.045(10) 0.033(7) -0.007(6) 0.001(5) -0.010(6)
C28A 0.031(8) 0.061(10) 0.004(5) 0.001(5) -0.002(5) -0.010(6)
C29B 0.036(8) 0.056(10) 0.019(7) 0.003(7) -0.008(6) -0.009(7)
C29A 0.048(9) 0.054(10) 0.012(6) -0.013(7) -0.005(5) 0.011(9)
C30B 0.032(7) 0.048(9) 0.024(7) 0.017(6) -0.002(6) -0.001(6)
C30A 0.048(9) 0.035(9) 0.030(7) -0.028(6) -0.008(6) 0.007(7)
C31B 0.021(7) 0.032(9) 0.042(8) 0.002(6) 0.003(5) 0.006(6)
C31A 0.040(8) 0.039(9) 0.032(7) -0.012(6) 0.008(6) -0.023(7)
C32B 0.063(9) 0.059(9) 0.025(6) 0.010(6) 0.005(6) -0.023(6)
C32A 0.052(9) 0.044(8) 0.045(8) -0.003(6) -0.004(6) 0.009(6)
C33B 0.058(9) 0.053(9) 0.052(8) -0.002(6) 0.036(7) -0.003(6)
C33A 0.067(11) 0.076(12) 0.065(9) -0.026(8) -0.024(8) 0.001(8)
C34B 0.052(10) 0.063(11) 0.028(8) 0.009(6) 0.010(7) 0.022(6)
C34A 0.040(7) 0.069(10) 0.055(7) 0.012(6) 0.006(6) 0.017(6)

loop_
_atom_type_symbol
_atom_type_description
_atom_type_scat_dispersion_real
_atom_type_scat_dispersion_imag
_atom_type_scat_source
C C 0.0033 0.0016 'International Tables Vol C Tables 4.2.6.8 and 6.1.1.4'
H H 0.0000 0.0000 'International Tables Vol C Tables 4.2.6.8 and 6.1.1.4'
Al Al 0.0645 0.0514 'International Tables Vol C Tables 4.2.6.8 and 6.1.1.4'
Si Si 0.0817 0.0704 'International Tables Vol C Tables 4.2.6.8 and 6.1.1.4'
U U -9.6767 9.6646 'International Tables Vol C Tables 4.2.6.8 and 6.1.1.4'

loop_
_geom_angle_atom_site_label_1
_geom_angle_atom_site_label_2
_geom_angle_atom_site_label_3
_geom_angle
C30B U1B C14B 102.8(4)
C30B U1B C29B 29.7(3)
C14B U1B C29B 130.1(4)
C30B U1B C13B 101.0(4)
C14B U1B C13B 30.2(3)
C29B U1B C13B 117.9(4)
C30B U1B C22B 89.0(4)
C14B U1B C22B 138.6(4)
C29B U1B C22B 75.1(4)
C13B U1B C22B 166.4(4)
C30B U1B C20B 113.8(3)
C14B U1B C20B 92.7(4)
C29B U1B C20B 116.4(4)
C13B U1B C20B 119.7(4)
C22B U1B C20B 47.0(4)
C30B U1B C12B 127.2(4)
C14B U1B C12B 47.1(3)
C29B U1B C12B 133.3(4)
C13B U1B C12B 29.2(3)
C22B U1B C12B 143.5(4)
C20B U1B C12B 110.3(4)
C30B U1B C19B 85.2(3)
C14B U1B C19B 92.0(4)
C29B U1B C19B 95.4(4)
C13B U1B C19B 122.0(4)
C22B U1B C19B 49.1(3)
C20B U1B C19B 29.6(3)
C12B U1B C19B 128.6(4)
C30B U1B C21B 116.5(3)
C14B U1B C21B 117.8(4)
C29B U1B C21B 103.8(4)
C13B U1B C21B 138.3(4)
C22B U1B C21B 29.0(4)
C20B U1B C21B 28.6(3)
C12B U1B C21B 116.2(4)
C19B U1B C21B 49.4(3)
C30B U1B C23B 70.3(3)
C14B U1B C23B 120.2(4)
C29B U1B C23B 69.5(4)
C13B U1B C23B 148.6(4)
C22B U1B C23B 28.6(3)
C20B U1B C23B 47.3(3)
C12B U1B C23B 157.2(4)
C19B U1B C23B 30.2(3)
C21B U1B C23B 47.8(4)
C30B U1B C31B 29.7(3)
C14B U1B C31B 83.2(4)
C29B U1B C31B 47.6(4)
C13B U1B C31B 72.9(4)
C22B U1B C31B 118.2(4)
C20B U1B C31B 137.7(3)
C12B U1B C31B 97.5(4)
C19B U1B C31B 108.2(3)
C21B U1B C31B 146.3(3)
C23B U1B C31B 99.5(4)
C30B U1B C15B 128.5(3)
C14B U1B C15B 28.7(3)
C29B U1B C15B 157.8(4)
C13B U1B C15B 48.6(4)
C22B U1B C15B 117.8(4)
C20B U1B C15B 71.3(3)
C12B U1B C15B 46.3(4)
C19B U1B C15B 82.6(3)
C21B U1B C15B 91.7(3)
C23B U1B C15B 112.5(4)
C31B U1B C15B 111.9(3)
C30B U1B C11B 148.8(4)
C14B U1B C11B 47.7(4)
C29B U1B C11B 161.0(4)
C13B U1B C11B 48.8(4)
C22B U1B C11B 119.6(4)
C20B U1B C11B 82.1(4)
C12B U1B C11B 28.2(4)
C19B U1B C11B 103.4(4)
C21B U1B C11B 90.6(4)
C23B U1B C11B 129.3(4)
C31B U1B C11B 121.7(4)
C15B U1B C11B 28.6(2)
C30B U1B C28B 47.8(3)
C14B U1B C28B 123.4(4)
C29B U1B C28B 28.1(3)
C13B U1B C28B 99.5(4)
C22B U1B C28B 94.0(4)
C20B U1B C28B 140.4(3)
C12B U1B C28B 106.7(4)
C19B U1B C28B 123.5(3)
C21B U1B C28B 118.8(3)
C23B U1B C28B 96.1(3)
C31B U1B C28B 46.6(3)
C15B U1B C28B 148.1(3)
C11B U1B C28B 133.1(4)
C30B U1B C27B 48.4(3)
C14B U1B C27B 94.8(4)
C29B U1B C27B 47.4(3)
C13B U1B C27B 72.4(4)
C22B U1B C27B 121.2(4)
C20B U1B C27B 162.0(3)
C12B U1B C27B 86.7(4)
C19B U1B C27B 133.5(3)
C21B U1B C27B 147.4(3)
C23B U1B C27B 115.2(3)
C31B U1B C27B 28.3(3)
C15B U1B C27B 120.5(3)
C11B U1B C27B 114.9(4)
C28B U1B C27B 28.6(3)
C30B U1B Al1B 117.1(3)
C14B U1B Al1B 127.4(2)
C29B U1B Al1B 88.2(3)
C13B U1B Al1B 105.4(3)
C22B U1B Al1B 77.5(2)
C20B U1B Al1B 100.4(2)
C12B U1B Al1B 80.8(2)
C19B U1B Al1B 122.7(3)
C21B U1B Al1B 74.2(3)
C23B U1B Al1B 105.2(3)
C31B U1B Al1B 115.5(2)
C15B U1B Al1B 111.5(2)
C11B U1B Al1B 83.8(3)
C28B U1B Al1B 71.9(2)
C27B U1B Al1B 88.0(2)
C29A U1A C19A 120.0(4)
C29A U1A C13A 101.5(4)
C19A U1A C13A 87.6(4)
C29A U1A C12A 73.8(4)
C19A U1A C12A 110.1(4)
C13A U1A C12A 29.6(3)
C29A U1A C30A 29.6(3)
C19A U1A C30A 90.4(3)
C13A U1A C30A 103.5(4)
C12A U1A C30A 84.2(4)
C29A U1A C31A 47.1(4)
C19A U1A C31A 82.4(3)
C13A U1A C31A 130.5(4)
C12A U1A C31A 113.1(4)
C30A U1A C31A 29.0(3)
C29A U1A C20A 146.8(3)
C19A U1A C20A 30.6(3)
C13A U1A C20A 71.1(4)
C12A U1A C20A 99.9(4)
C30A U1A C20A 118.7(4)
C31A U1A C20A 112.7(4)
C29A U1A C23A 117.7(4)
C19A U1A C23A 30.5(3)
C13A U1A C23A 116.8(3)
C12A U1A C23A 140.5(3)
C30A U1A C23A 91.8(4)
C31A U1A C23A 70.9(3)
C20A U1A C23A 48.5(3)
C29A U1A C28A 28.4(3)
C19A U1A C28A 128.9(3)
C13A U1A C28A 125.1(4)
C12A U1A C28A 95.5(4)
C30A U1A C28A 48.0(3)
C31A U1A C28A 46.7(3)
C20A U1A C28A 158.5(3)
C23A U1A C28A 110.7(3)
C29A U1A C14A 119.7(4)
C19A U1A C14A 96.5(3)
C13A U1A C14A 29.3(3)
C12A U1A C14A 48.1(3)
C30A U1A C14A 131.1(4)
C31A U1A C14A 159.6(4)
C20A U1A C14A 69.5(3)
C23A U1A C14A 117.2(3)
C28A U1A C14A 131.9(3)
C29A U1A C22A 137.4(4)
C19A U1A C22A 49.2(3)
C13A U1A C22A 116.9(4)
C12A U1A C22A 146.4(4)
C30A U1A C22A 117.5(4)
C31A U1A C22A 91.9(3)
C20A U1A C22A 47.9(3)
C23A U1A C22A 28.3(3)
C28A U1A C22A 118.0(3)
C14A U1A C22A 102.8(3)
C29A U1A C15A 102.0(4)
C19A U1A C15A 124.5(3)
C13A U1A C15A 47.2(4)
C12A U1A C15A 47.1(4)
C30A U1A C15A 125.4(3)
C31A U1A C15A 148.9(3)
C20A U1A C15A 96.0(3)
C23A U1A C15A 140.2(3)
C28A U1A C15A 105.5(3)
C14A U1A C15A 28.2(3)
C22A U1A C15A 117.1(3)
C29A U1A C21A 164.8(4)
C19A U1A C21A 49.0(3)
C13A U1A C21A 89.1(4)
C12A U1A C21A 118.3(4)
C30A U1A C21A 137.3(4)
C31A U1A C21A 117.7(4)
C20A U1A C21A 28.6(3)
C23A U1A C21A 47.2(3)
C28A U1A C21A 145.3(4)
C14A U1A C21A 74.5(4)
C22A U1A C21A 28.8(3)
C15A U1A C21A 93.2(3)
C29A U1A C27A 48.0(4)
C19A U1A C27A 103.2(3)
C13A U1A C27A 149.1(4)
C12A U1A C27A 121.6(4)
C30A U1A C27A 48.5(3)
C31A U1A C27A 28.3(3)
C20A U1A C27A 129.9(3)
C23A U1A C27A 81.5(3)
C28A U1A C27A 29.3(3)
C14A U1A C27A 160.2(3)
C22A U1A C27A 91.2(3)
C15A U1A C27A 132.2(3)
C21A U1A C27A 119.9(4)
C29A U1A C11A 74.4(4)
C19A U1A C11A 136.4(3)
C13A U1A C11A 48.9(3)
C12A U1A C11A 29.6(3)
C30A U1A C11A 96.9(4)
C31A U1A C11A 121.4(3)
C20A U1A C11A 116.2(3)
C23A U1A C11A 164.7(3)
C28A U1A C11A 84.4(3)
C14A U1A C11A 48.0(3)
C22A U1A C11A 145.6(3)
C15A U1A C11A 28.6(3)
C21A U1A C11A 120.8(4)
C27A U1A C11A 113.7(3)
C29A U1A Al1A 110.0(3)
C19A U1A Al1A 119.1(2)
C13A U1A Al1A 115.1(3)
C12A U1A Al1A 115.8(3)
C30A U1A Al1A 131.0(2)
C31A U1A Al1A 112.1(3)
C20A U1A Al1A 102.1(3)
C23A U1A Al1A 96.4(2)
C28A U1A Al1A 84.3(3)
C14A U1A Al1A 86.4(3)
C22A U1A Al1A 70.7(3)
C15A U1A Al1A 71.0(2)
C21A U1A Al1A 74.3(2)
C27A U1A Al1A 85.1(2)
C11A U1A Al1A 87.4(2)
C16B Si1B C11B 109.0(5)
C16B Si1B C18B 106.6(5)
C11B Si1B C18B 112.3(5)
C16B Si1B C17B 110.6(6)
C11B Si1B C17B 109.8(6)
C18B Si1B C17B 108.5(5)
C16A Si1A C11A 109.6(6)
C16A Si1A C17A 111.0(6)
C11A Si1A C17A 105.6(5)
C16A Si1A C18A 107.5(6)
C11A Si1A C18A 116.1(5)
C17A Si1A C18A 107.0(5)
C19B Si2B C26B 109.4(5)
C19B Si2B C25B 107.3(5)
C26B Si2B C25B 109.0(6)
C19B Si2B C24B 113.9(5)
C26B Si2B C24B 107.9(6)
C25B Si2B C24B 109.2(6)
C19A Si2A C25A 112.7(5)
C19A Si2A C24A 111.3(5)
C25A Si2A C24A 109.1(6)
C19A Si2A C26A 108.7(5)
C25A Si2A C26A 105.8(6)
C24A Si2A C26A 108.9(5)
C32B Si3B C34B 107.4(5)
C32B Si3B C27B 106.1(5)
C34B Si3B C27B 116.0(6)
C32B Si3B C33B 108.4(6)
C34B Si3B C33B 108.9(5)
C27B Si3B C33B 109.7(5)
C32A Si3A C27A 110.3(5)
C32A Si3A C34A 109.3(5)
C27A Si3A C34A 113.5(5)
C32A Si3A C33A 107.6(6)
C27A Si3A C33A 109.2(5)
C34A Si3A C33A 106.9(6)
C4B Al1B C5B 36.3(4)
C4B Al1B C3B 36.6(3)
C5B Al1B C3B 59.9(4)
C4B Al1B C1B 61.7(4)
C5B Al1B C1B 36.4(4)
C3B Al1B C1B 61.0(4)
C4B Al1B C2B 62.1(4)
C5B Al1B C2B 61.4(4)
C3B Al1B C2B 36.5(4)
C1B Al1B C2B 37.6(4)
C4B Al1B U1B 142.1(3)
C5B Al1B U1B 134.2(3)
C3B Al1B U1B 159.5(3)
C1B Al1B U1B 139.5(3)
C2B Al1B U1B 155.8(3)
C4A Al1A C3A 36.6(3)
C4A Al1A C1A 61.7(4)
C3A Al1A C1A 61.7(4)
C4A Al1A C5A 37.5(3)
C3A Al1A C5A 62.2(4)
C1A Al1A C5A 37.0(4)
C4A Al1A C2A 60.6(4)
C3A Al1A C2A 35.8(4)
C1A Al1A C2A 37.5(4)
C5A Al1A C2A 61.8(4)
C4A Al1A U1A 161.5(3)
C3A Al1A U1A 143.4(3)
C1A Al1A U1A 136.8(3)
C5A Al1A U1A 154.0(3)
C2A Al1A U1A 132.6(3)
C5B C1B C2B 107.3(10)
C5B C1B C6B 129.9(10)
C2B C1B C6B 122.7(10)
C5B C1B Al1B 71.6(6)
C2B C1B Al1B 72.3(6)
C6B C1B Al1B 124.0(7)
C5A C1A C2A 107.3(9)
C5A C1A C6A 126.7(11)
C2A C1A C6A 125.8(10)
C5A C1A Al1A 71.5(6)
C2A C1A Al1A 71.8(6)
C6A C1A Al1A 125.8(8)
C3B C2B C1B 104.9(10)
C3B C2B C7B 130.0(10)
C1B C2B C7B 125.0(10)
C3B C2B Al1B 70.6(6)
C1B C2B Al1B 70.1(6)
C7B C2B Al1B 124.6(8)
C3A C2A C1A 108.5(9)
C3A C2A C7A 127.8(11)
C1A C2A C7A 123.7(10)
C3A C2A Al1A 71.1(6)
C1A C2A Al1A 70.7(6)
C7A C2A Al1A 124.4(7)
C4B C3B C2B 111.1(10)
C4B C3B C8B 124.5(9)
C2B C3B C8B 124.3(10)
C4B C3B Al1B 71.5(7)
C2B C3B Al1B 72.9(6)
C8B C3B Al1B 126.1(8)
C2A C3A C4A 108.5(10)
C2A C3A C8A 125.7(11)
C4A C3A C8A 125.8(10)
C2A C3A Al1A 73.1(7)
C4A C3A Al1A 70.8(7)
C8A C3A Al1A 123.1(7)
C5B C4B C3B 106.1(10)
C5B C4B C9B 127.2(10)
C3B C4B C9B 126.4(10)
C5B C4B Al1B 71.9(7)
C3B C4B Al1B 71.9(7)
C9B C4B Al1B 125.8(8)
C3A C4A C5A 109.6(9)
C3A C4A C9A 126.2(10)
C5A C4A C9A 123.8(9)
C3A C4A Al1A 72.5(7)
C5A C4A Al1A 72.6(6)
C9A C4A Al1A 126.9(7)
C4B C5B C1B 110.5(10)
C4B C5B C10B 124.4(10)
C1B C5B C10B 125.1(10)
C4B C5B Al1B 71.8(7)
C1B C5B Al1B 72.0(6)
C10B C5B Al1B 124.2(8)
C1A C5A C4A 106.1(9)
C1A C5A C10A 125.6(10)
C4A C5A C10A 128.2(9)
C1A C5A Al1A 71.4(6)
C4A C5A Al1A 69.9(6)
C10A C5A Al1A 126.3(7)
C1B C6B H6BA 109.5
C1B C6B H6BB 109.5
H6BA C6B H6BB 109.5
C1B C6B H6BC 109.5
H6BA C6B H6BC 109.5
H6BB C6B H6BC 109.5
C1A C6A H6AA 109.5
C1A C6A H6AB 109.5
H6AA C6A H6AB 109.5
C1A C6A H6AC 109.5
H6AA C6A H6AC 109.5
H6AB C6A H6AC 109.5
C2B C7B H7BA 109.5
C2B C7B H7BB 109.5
H7BA C7B H7BB 109.5
C2B C7B H7BC 109.5
H7BA C7B H7BC 109.5
H7BB C7B H7BC 109.5
C2A C7A H7AA 109.5
C2A C7A H7AB 109.5
H7AA C7A H7AB 109.5
C2A C7A H7AC 109.5
H7AA C7A H7AC 109.5
H7AB C7A H7AC 109.5
C3B C8B H8BA 109.5
C3B C8B H8BB 109.5
H8BA C8B H8BB 109.5
C3B C8B H8BC 109.5
H8BA C8B H8BC 109.5
H8BB C8B H8BC 109.5
C3A C8A H8AA 109.5
C3A C8A H8AB 109.5
H8AA C8A H8AB 109.5
C3A C8A H8AC 109.5
H8AA C8A H8AC 109.5
H8AB C8A H8AC 109.5
C4B C9B H9BA 109.5
C4B C9B H9BB 109.5
H9BA C9B H9BB 109.5
C4B C9B H9BC 109.5
H9BA C9B H9BC 109.5
H9BB C9B H9BC 109.5
C4A C9A H9AA 109.5
C4A C9A H9AB 109.5
H9AA C9A H9AB 109.5
C4A C9A H9AC 109.5
H9AA C9A H9AC 109.5
H9AB C9A H9AC 109.5
C5B C10B H10A 109.5
C5B C10B H10B 109.5
H10A C10B H10B 109.5
C5B C10B H10C 109.5
H10A C10B H10C 109.5
H10B C10B H10C 109.5
C5A C10A H10D 109.5
C5A C10A H10E 109.5
H10D C10A H10E 109.5
C5A C10A H10F 109.5
H10D C10A H10F 109.5
H10E C10A H10F 109.5
C12B C11B C15B 105.3(11)
C12B C11B Si1B 124.6(11)
C15B C11B Si1B 127.6(10)
C12B C11B U1B 73.5(7)
C15B C11B U1B 75.0(6)
Si1B C11B U1B 130.1(6)
C15A C11A C12A 103.1(10)
C15A C11A Si1A 126.8(9)
C12A C11A Si1A 127.4(9)
C15A C11A U1A 74.1(6)
C12A C11A U1A 70.7(6)
Si1A C11A U1A 133.2(5)
C11B C12B C13B 113.4(13)
C11B C12B U1B 78.3(7)
C13B C12B U1B 74.4(6)
C11B C12B H12A 123.0
C13B C12B H12A 123.0
U1B C12B H12A 123.0
C13A C12A C11A 109.6(11)
C13A C12A U1A 74.7(8)
C11A C12A U1A 79.7(6)
C13A C12A H12B 124.3
C11A C12A H12B 124.3
U1A C12A H12B 124.3
C12B C13B C14B 102.5(13)
C12B C13B U1B 76.4(6)
C14B C13B U1B 74.0(6)
C12B C13B H13A 127.5
C14B C13B H13A 127.5
U1B C13B H13A 127.5
C12A C13A C14A 107.5(12)
C12A C13A U1A 75.8(7)
C14A C13A U1A 77.7(6)
C12A C13A H13B 125.3
C14A C13A H13B 125.3
U1A C13A H13B 125.3
C15B C14B C13B 109.9(11)
C15B C14B U1B 79.4(6)
C13B C14B U1B 75.9(6)
C15B C14B H14A 124.1
C13B C14B H14A 124.1
U1B C14B H14A 124.1
C15A C14A C13A 107.4(11)
C15A C14A U1A 77.3(6)
C13A C14A U1A 73.0(6)
C15A C14A H14B 125.7
C13A C14A H14B 125.7
U1A C14A H14B 125.7
C14B C15B C11B 108.7(11)
C14B C15B U1B 71.9(6)
C11B C15B U1B 76.4(6)
C14B C15B H15A 125.3
C11B C15B H15A 125.3
U1B C15B H15A 125.3
C14A C15A C11A 112.4(11)
C14A C15A U1A 74.6(6)
C11A C15A U1A 77.3(6)
C14A C15A H15B 123.5
C11A C15A H15B 123.5
U1A C15A H15B 123.5
Si1B C16B H16A 109.5
Si1B C16B H16B 109.5
H16A C16B H16B 109.5
Si1B C16B H16C 109.5
H16A C16B H16C 109.5
H16B C16B H16C 109.5
Si1A C16A H16D 109.5
Si1A C16A H16E 109.5
H16D C16A H16E 109.5
Si1A C16A H16F 109.5
H16D C16A H16F 109.5
H16E C16A H16F 109.5
Si1B C17B H17A 109.5
Si1B C17B H17B 109.5
H17A C17B H17B 109.5
Si1B C17B H17C 109.5
H17A C17B H17C 109.5
H17B C17B H17C 109.5
Si1A C17A H17D 109.5
Si1A C17A H17E 109.5
H17D C17A H17E 109.5
Si1A C17A H17F 109.5
H17D C17A H17F 109.5
H17E C17A H17F 109.5
Si1B C18B H18A 109.5
Si1B C18B H18B 109.5
H18A C18B H18B 109.5
Si1B C18B H18C 109.5
H18A C18B H18C 109.5
H18B C18B H18C 109.5
Si1A C18A H18D 109.5
Si1A C18A H18E 109.5
H18D C18A H18E 109.5
Si1A C18A H18F 109.5
H18D C18A H18F 109.5
H18E C18A H18F 109.5
C20B C19B C23B 102.1(10)
C20B C19B Si2B 129.7(9)
C23B C19B Si2B 127.2(9)
C20B C19B U1B 74.9(6)
C23B C19B U1B 75.2(6)
Si2B C19B U1B 122.6(5)
C23A C19A C20A 103.6(9)
C23A C19A Si2A 128.4(9)
C20A C19A Si2A 126.4(9)
C23A C19A U1A 76.3(6)
C20A C19A U1A 75.9(6)
Si2A C19A U1A 123.6(5)
C21B C20B C19B 112.5(11)
C21B C20B U1B 76.1(6)
C19B C20B U1B 75.5(6)
C21B C20B H20A 123.4
C19B C20B H20A 123.4
U1B C20B H20A 123.4
C21A C20A C19A 109.0(11)
C21A C20A U1A 78.4(7)
C19A C20A U1A 73.5(6)
C21A C20A H20B 124.8
C19A C20A H20B 124.8
U1A C20A H20B 124.8
C20B C21B C22B 106.2(11)
C20B C21B U1B 75.3(6)
C22B C21B U1B 74.8(8)
C20B C21B H21A 126.2
C22B C21B H21A 126.2
U1B C21B H21A 126.2
C20A C21A C22A 108.4(11)
C20A C21A U1A 72.9(7)
C22A C21A U1A 74.1(7)
C20A C21A H21B 125.5
C22A C21A H21B 125.5
U1A C21A H21B 125.5
C23B C22B C21B 109.5(13)
C23B C22B U1B 76.6(7)
C21B C22B U1B 76.2(8)
C23B C22B H22A 124.6
C21B C22B H22A 124.6
U1B C22B H22A 124.6
C23A C22A C21A 108.7(11)
C23A C22A U1A 74.9(6)
C21A C22A U1A 77.1(7)
C23A C22A H22B 125.0
C21A C22A H22B 125.0
U1A C22A H22B 125.0
C22B C23B C19B 109.6(13)
C22B C23B U1B 74.8(7)
C19B C23B U1B 74.6(6)
C22B C23B H23A 124.8
C19B C23B H23A 124.8
U1B C23B H23A 124.8
C22A C23A C19A 110.1(10)
C22A C23A U1A 76.8(6)
C19A C23A U1A 73.2(6)
C22A C23A H23B 124.6
C19A C23A H23B 124.6
U1A C23A H23B 124.6
Si2B C24B H24A 109.5
Si2B C24B H24B 109.5
H24A C24B H24B 109.5
Si2B C24B H24C 109.5
H24A C24B H24C 109.5
H24B C24B H24C 109.5
Si2A C24A H24D 109.5
Si2A C24A H24E 109.5
H24D C24A H24E 109.5
Si2A C24A H24F 109.5
H24D C24A H24F 109.5
H24E C24A H24F 109.5
Si2B C25B H25A 109.5
Si2B C25B H25B 109.5
H25A C25B H25B 109.5
Si2B C25B H25C 109.5
H25A C25B H25C 109.5
H25B C25B H25C 109.5
Si2A C25A H25D 109.5
Si2A C25A H25E 109.5
H25D C25A H25E 109.5
Si2A C25A H25F 109.5
H25D C25A H25F 109.5
H25E C25A H25F 109.5
Si2B C26B H26A 109.5
Si2B C26B H26B 109.5
H26A C26B H26B 109.5
Si2B C26B H26C 109.5
H26A C26B H26C 109.5
H26B C26B H26C 109.5
Si2A C26A H26D 109.5
Si2A C26A H26E 109.5
H26D C26A H26E 109.5
Si2A C26A H26F 109.5
H26D C26A H26F 109.5
H26E C26A H26F 109.5
C31B C27B C28B 105.4(10)
C31B C27B Si3B 127.1(9)
C28B C27B Si3B 124.8(10)
C31B C27B U1B 72.1(6)
C28B C27B U1B 74.3(7)
Si3B C27B U1B 132.7(6)
C31A C27A C28A 102.8(10)
C31A C27A Si3A 130.2(9)
C28A C27A Si3A 125.9(9)
C31A C27A U1A 71.8(6)
C28A C27A U1A 72.3(6)
Si3A C27A U1A 128.7(5)
C29B C28B C27B 109.3(12)
C29B C28B U1B 71.8(7)
C27B C28B U1B 77.1(7)
C29B C28B H28A 125.0
C27B C28B H28A 125.0
U1B C28B H28A 125.0
C29A C28A C27A 109.5(12)
C29A C28A U1A 73.1(5)
C27A C28A U1A 78.4(6)
C29A C28A H28B 124.7
C27A C28A H28B 124.7
U1A C28A H28B 124.7
C28B C29B C30B 109.7(12)
C28B C29B U1B 80.1(7)
C30B C29B U1B 74.3(6)
C28B C29B H29A 124.3
C30B C29B H29A 124.3
U1B C29B H29A 124.3
C28A C29A C30A 110.0(13)
C28A C29A U1A 78.4(6)
C30A C29A U1A 76.6(6)
C28A C29A H29B 124.1
C30A C29A H29B 124.1
U1A C29A H29B 124.1
C29B C30B C31B 105.1(10)
C29B C30B U1B 76.0(6)
C31B C30B U1B 77.7(6)
C29B C30B H30A 126.1
C31B C30B H30A 126.1
U1B C30B H30A 126.1
C31A C30A C29A 104.0(11)
C31A C30A U1A 75.8(6)
C29A C30A U1A 73.8(6)
C31A C30A H30B 127.1
C29A C30A H30B 127.1
U1A C30A H30B 127.1
C27B C31B C30B 110.5(10)
C27B C31B U1B 79.7(6)
C30B C31B U1B 72.6(6)
C27B C31B H31A 124.2
C30B C31B H31A 124.2
U1B C31B H31A 124.2
C30A C31A C27A 113.6(11)
C30A C31A U1A 75.2(6)
C27A C31A U1A 79.9(6)
C30A C31A H31B 122.7
C27A C31A H31B 122.7
U1A C31A H31B 122.7
Si3B C32B H32A 109.5
Si3B C32B H32B 109.5
H32A C32B H32B 109.5
Si3B C32B H32C 109.5
H32A C32B H32C 109.5
H32B C32B H32C 109.5
Si3A C32A H32D 109.5
Si3A C32A H32E 109.5
H32D C32A H32E 109.5
Si3A C32A H32F 109.5
H32D C32A H32F 109.5
H32E C32A H32F 109.5
Si3B C33B H33A 109.5
Si3B C33B H33B 109.5
H33A C33B H33B 109.5
Si3B C33B H33C 109.5
H33A C33B H33C 109.5
H33B C33B H33C 109.5
Si3A C33A H33D 109.5
Si3A C33A H33E 109.5
H33D C33A H33E 109.5
Si3A C33A H33F 109.5
H33D C33A H33F 109.5
H33E C33A H33F 109.5
Si3B C34B H34A 109.5
Si3B C34B H34B 109.5
H34A C34B H34B 109.5
Si3B C34B H34C 109.5
H34A C34B H34C 109.5
H34B C34B H34C 109.5
Si3A C34A H34D 109.5
Si3A C34A H34E 109.5
H34D C34A H34E 109.5
Si3A C34A H34F 109.5
H34D C34A H34F 109.5
H34E C34A H34F 109.5

loop_
_geom_bond_atom_site_label_1
_geom_bond_atom_site_label_2
_geom_bond_distance
U1B C30B 2.741(10)
U1B C14B 2.745(10)
U1B C29B 2.763(12)
U1B C13B 2.769(11)
U1B C22B 2.783(15)
U1B C20B 2.790(10)
U1B C12B 2.795(11)
U1B C19B 2.797(10)
U1B C21B 2.800(11)
U1B C23B 2.805(11)
U1B C31B 2.806(11)
U1B C15B 2.839(9)
U1B C11B 2.856(12)
U1B C28B 2.865(10)
U1B C27B 2.902(13)
U1B Al1B 3.124(4)
U1A C29A 2.743(9)
U1A C19A 2.759(10)
U1A C13A 2.759(12)
U1A C12A 2.773(13)
U1A C30A 2.780(9)
U1A C31A 2.788(10)
U1A C20A 2.791(12)
U1A C23A 2.799(11)
U1A C28A 2.808(9)
U1A C14A 2.819(10)
U1A C22A 2.822(11)
U1A C15A 2.852(10)
U1A C21A 2.860(12)
U1A C27A 2.889(10)
U1A C11A 2.892(10)
U1A Al1A 3.117(3)
Si1B C16B 1.825(12)
Si1B C11B 1.864(14)
Si1B C18B 1.877(9)
Si1B C17B 1.898(12)
Si1A C16A 1.843(11)
Si1A C11A 1.849(11)
Si1A C17A 1.853(11)
Si1A C18A 1.854(11)
Si2B C19B 1.836(12)
Si2B C26B 1.847(11)
Si2B C25B 1.866(13)
Si2B C24B 1.870(13)
Si2A C19A 1.842(11)
Si2A C25A 1.881(13)
Si2A C24A 1.883(12)
Si2A C26A 1.910(11)
Si3B C32B 1.855(11)
Si3B C34B 1.857(11)
Si3B C27B 1.881(12)
Si3B C33B 1.896(10)
Si3A C32A 1.835(10)
Si3A C27A 1.842(12)
Si3A C34A 1.873(9)
Si3A C33A 1.894(12)
Al1B C4B 2.245(12)
Al1B C5B 2.246(11)
Al1B C3B 2.250(11)
Al1B C1B 2.250(10)
Al1B C2B 2.280(12)
Al1A C4A 2.211(10)
Al1A C3A 2.232(12)
Al1A C1A 2.244(11)
Al1A C5A 2.245(11)
Al1A C2A 2.259(10)
C1B C5B 1.405(14)
C1B C2B 1.462(14)
C1B C6B 1.528(13)
C1A C5A 1.426(13)
C1A C2A 1.448(14)
C1A C6A 1.514(13)
C2B C3B 1.418(14)
C2B C7B 1.503(14)
C2A C3A 1.380(14)
C2A C7A 1.530(13)
C3B C4B 1.412(13)
C3B C8B 1.518(13)
C3A C4A 1.397(12)
C3A C8A 1.523(14)
C4B C5B 1.398(14)
C4B C9B 1.510(14)
C4A C5A 1.433(13)
C4A C9A 1.520(12)
C5B C10B 1.524(13)
C5A C10A 1.491(13)
C6B H6BA 0.9800
C6B H6BB 0.9800
C6B H6BC 0.9800
C6A H6AA 0.9800
C6A H6AB 0.9800
C6A H6AC 0.9800
C7B H7BA 0.9800
C7B H7BB 0.9800
C7B H7BC 0.9800
C7A H7AA 0.9800
C7A H7AB 0.9800
C7A H7AC 0.9800
C8B H8BA 0.9800
C8B H8BB 0.9800
C8B H8BC 0.9800
C8A H8AA 0.9800
C8A H8AB 0.9800
C8A H8AC 0.9800
C9B H9BA 0.9800
C9B H9BB 0.9800
C9B H9BC 0.9800
C9A H9AA 0.9800
C9A H9AB 0.9800
C9A H9AC 0.9800
C10B H10A 0.9800
C10B H10B 0.9800
C10B H10C 0.9800
C10A H10D 0.9800
C10A H10E 0.9800
C10A H10F 0.9800
C11B C12B 1.379(18)
C11B C15B 1.405(13)
C11A C15A 1.418(13)
C11A C12A 1.453(14)
C12B C13B 1.404(16)
C12B H12A 1.0000
C12A C13A 1.411(16)
C12A H12B 1.0000
C13B C14B 1.435(16)
C13B H13A 1.0000
C13A C14A 1.413(15)
C13A H13B 1.0000
C14B C15B 1.386(14)
C14B H14A 1.0000
C14A C15A 1.380(13)
C14A H14B 1.0000
C15B H15A 1.0000
C15A H15B 1.0000
C16B H16A 0.9800
C16B H16B 0.9800
C16B H16C 0.9800
C16A H16D 0.9800
C16A H16E 0.9800
C16A H16F 0.9800
C17B H17A 0.9800
C17B H17B 0.9800
C17B H17C 0.9800
C17A H17D 0.9800
C17A H17E 0.9800
C17A H17F 0.9800
C18B H18A 0.9800
C18B H18B 0.9800
C18B H18C 0.9800
C18A H18D 0.9800
C18A H18E 0.9800
C18A H18F 0.9800
C19B C20B 1.428(14)
C19B C23B 1.458(15)
C19A C23A 1.461(14)
C19A C20A 1.463(14)
C20B C21B 1.381(13)
C20B H20A 1.0000
C20A C21A 1.398(15)
C20A H20B 1.0000
C21B C22B 1.400(18)
C21B H21A 1.0000
C21A C22A 1.413(16)
C21A H21B 1.0000
C22B C23B 1.379(14)
C22B H22A 1.0000
C22A C23A 1.373(14)
C22A H22B 1.0000
C23B H23A 1.0000
C23A H23B 1.0000
C24B H24A 0.9800
C24B H24B 0.9800
C24B H24C 0.9800
C24A H24D 0.9800
C24A H24E 0.9800
C24A H24F 0.9800
C25B H25A 0.9800
C25B H25B 0.9800
C25B H25C 0.9800
C25A H25D 0.9800
C25A H25E 0.9800
C25A H25F 0.9800
C26B H26A 0.9800
C26B H26B 0.9800
C26B H26C 0.9800
C26A H26D 0.9800
C26A H26E 0.9800
C26A H26F 0.9800
C27B C31B 1.397(14)
C27B C28B 1.425(14)
C27A C31A 1.393(13)
C27A C28A 1.442(16)
C28B C29B 1.371(15)
C28B H28A 1.0000
C28A C29A 1.364(16)
C28A H28B 1.0000
C29B C30B 1.409(14)
C29B H29A 1.0000
C29A C30A 1.411(16)
C29A H29B 1.0000
C30B C31B 1.425(14)
C30B H30A 1.0000
C30A C31A 1.392(15)
C30A H30B 1.0000
C31B H31A 1.0000
C31A H31B 1.0000
C32B H32A 0.9800
C32B H32B 0.9800
C32B H32C 0.9800
C32A H32D 0.9800
C32A H32E 0.9800
C32A H32F 0.9800
C33B H33A 0.9800
C33B H33B 0.9800
C33B H33C 0.9800
C33A H33D 0.9800
C33A H33E 0.9800
C33A H33F 0.9800
C34B H34A 0.9800
C34B H34B 0.9800
C34B H34C 0.9800
C34A H34D 0.9800
C34A H34E 0.9800
C34A H34F 0.9800

loop_
_geom_torsion_atom_site_label_1
_geom_torsion_atom_site_label_2
_geom_torsion_atom_site_label_3
_geom_torsion_atom_site_label_4
_geom_torsion
C30B U1B Al1B C4B 25.9(6)
C14B U1B Al1B C4B -108.8(6)
C29B U1B Al1B C4B 33.1(6)
C13B U1B Al1B C4B -85.4(6)
C22B U1B Al1B C4B 108.2(6)
C20B U1B Al1B C4B 149.6(5)
C12B U1B Al1B C4B -101.3(6)
C19B U1B Al1B C4B 128.5(5)
C21B U1B Al1B C4B 138.0(6)
C23B U1B Al1B C4B 101.3(6)
C31B U1B Al1B C4B -7.3(6)
C15B U1B Al1B C4B -136.5(5)
C11B U1B Al1B C4B -129.6(6)
C28B U1B Al1B C4B 9.8(5)
C27B U1B Al1B C4B -14.3(5)
C30B U1B Al1B C5B -28.5(5)
C14B U1B Al1B C5B -163.3(5)
C29B U1B Al1B C5B -21.3(5)
C13B U1B Al1B C5B -139.9(5)
C22B U1B Al1B C5B 53.8(5)
C20B U1B Al1B C5B 95.2(5)
C12B U1B Al1B C5B -155.7(5)
C19B U1B Al1B C5B 74.0(5)
C21B U1B Al1B C5B 83.6(5)
C23B U1B Al1B C5B 46.8(5)
C31B U1B Al1B C5B -61.8(5)
C15B U1B Al1B C5B 169.0(5)
C11B U1B Al1B C5B 175.9(5)
C28B U1B Al1B C5B -44.7(5)
C27B U1B Al1B C5B -68.8(5)
C30B U1B Al1B C3B 98.8(9)
C14B U1B Al1B C3B -36.0(10)
C29B U1B Al1B C3B 106.0(9)
C13B U1B Al1B C3B -12.6(9)
C22B U1B Al1B C3B -178.9(9)
C20B U1B Al1B C3B -137.5(9)
C12B U1B Al1B C3B -28.4(9)
C19B U1B Al1B C3B -158.7(9)
C21B U1B Al1B C3B -149.1(9)
C23B U1B Al1B C3B 174.1(9)
C31B U1B Al1B C3B 65.5(9)
C15B U1B Al1B C3B -63.7(9)
C11B U1B Al1B C3B -56.8(9)
C28B U1B Al1B C3B 82.6(9)
C27B U1B Al1B C3B 58.5(9)
C30B U1B Al1B C1B -82.4(5)
C14B U1B Al1B C1B 142.9(6)
C29B U1B Al1B C1B -75.2(6)
C13B U1B Al1B C1B 166.3(6)
C22B U1B Al1B C1B -0.1(6)
C20B U1B Al1B C1B 41.3(5)
C12B U1B Al1B C1B 150.4(6)
C19B U1B Al1B C1B 20.1(6)
C21B U1B Al1B C1B 29.7(5)
C23B U1B Al1B C1B -7.0(6)
C31B U1B Al1B C1B -115.6(5)
C15B U1B Al1B C1B 115.2(5)
C11B U1B Al1B C1B 122.1(6)
C28B U1B Al1B C1B -98.5(5)
C27B U1B Al1B C1B -122.6(5)
C30B U1B Al1B C2B -150.7(8)
C14B U1B Al1B C2B 74.5(8)
C29B U1B Al1B C2B -143.5(8)
C13B U1B Al1B C2B 97.9(8)
C22B U1B Al1B C2B -68.4(8)
C20B U1B Al1B C2B -27.0(8)
C12B U1B Al1B C2B 82.1(8)
C19B U1B Al1B C2B -48.2(8)
C21B U1B Al1B C2B -38.6(8)
C23B U1B Al1B C2B -75.4(8)
C31B U1B Al1B C2B 176.1(8)
C15B U1B Al1B C2B 46.9(8)
C11B U1B Al1B C2B 53.8(8)
C28B U1B Al1B C2B -166.9(8)
C27B U1B Al1B C2B 169.0(8)
C29A U1A Al1A C4A 12.4(10)
C19A U1A Al1A C4A 156.5(9)
C13A U1A Al1A C4A -101.5(10)
C12A U1A Al1A C4A -68.7(10)
C30A U1A Al1A C4A 36.9(10)
C31A U1A Al1A C4A 63.0(10)
C20A U1A Al1A C4A -176.2(9)
C23A U1A Al1A C4A 134.9(9)
C28A U1A Al1A C4A 24.7(9)
C14A U1A Al1A C4A -108.0(9)
C22A U1A Al1A C4A 147.0(10)
C15A U1A Al1A C4A -83.9(9)
C21A U1A Al1A C4A 177.0(10)
C27A U1A Al1A C4A 54.1(9)
C11A U1A Al1A C4A -60.0(9)
C29A U1A Al1A C3A 89.9(6)
C19A U1A Al1A C3A -126.0(6)
C13A U1A Al1A C3A -24.0(6)
C12A U1A Al1A C3A 8.8(6)
C30A U1A Al1A C3A 114.5(6)
C31A U1A Al1A C3A 140.5(6)
C20A U1A Al1A C3A -98.6(6)
C23A U1A Al1A C3A -147.5(6)
C28A U1A Al1A C3A 102.2(6)
C14A U1A Al1A C3A -30.5(6)
C22A U1A Al1A C3A -135.4(6)
C15A U1A Al1A C3A -6.4(6)
C21A U1A Al1A C3A -105.4(6)
C27A U1A Al1A C3A 131.6(6)
C11A U1A Al1A C3A 17.6(6)
C29A U1A Al1A C1A -164.2(6)
C19A U1A Al1A C1A -20.1(6)
C13A U1A Al1A C1A 81.9(6)
C12A U1A Al1A C1A 114.7(6)
C30A U1A Al1A C1A -139.6(6)
C31A U1A Al1A C1A -113.6(5)
C20A U1A Al1A C1A 7.3(5)
C23A U1A Al1A C1A -41.6(5)
C28A U1A Al1A C1A -151.9(5)
C14A U1A Al1A C1A 75.4(5)
C22A U1A Al1A C1A -29.5(5)
C15A U1A Al1A C1A 99.5(5)
C21A U1A Al1A C1A 0.5(6)
C27A U1A Al1A C1A -122.5(5)
C11A U1A Al1A C1A 123.5(5)
C29A U1A Al1A C5A -102.6(7)
C19A U1A Al1A C5A 41.5(7)
C13A U1A Al1A C5A 143.5(7)
C12A U1A Al1A C5A 176.3(7)
C30A U1A Al1A C5A -78.1(7)
C31A U1A Al1A C5A -52.0(7)
C20A U1A Al1A C5A 68.8(7)
C23A U1A Al1A C5A 19.9(7)
C28A U1A Al1A C5A -90.3(7)
C14A U1A Al1A C5A 137.0(7)
C22A U1A Al1A C5A 32.0(7)
C15A U1A Al1A C5A 161.1(7)
C21A U1A Al1A C5A 62.0(7)
C27A U1A Al1A C5A -60.9(7)
C11A U1A Al1A C5A -175.0(7)
C29A U1A Al1A C2A 142.3(5)
C19A U1A Al1A C2A -73.5(5)
C13A U1A Al1A C2A 28.4(5)
C12A U1A Al1A C2A 61.2(5)
C30A U1A Al1A C2A 166.9(6)
C31A U1A Al1A C2A -167.1(5)
C20A U1A Al1A C2A -46.2(5)
C23A U1A Al1A C2A -95.1(5)
C28A U1A Al1A C2A 154.6(5)
C14A U1A Al1A C2A 21.9(5)
C22A U1A Al1A C2A -83.0(5)
C15A U1A Al1A C2A 46.0(5)
C21A U1A Al1A C2A -53.0(5)
C27A U1A Al1A C2A -176.0(5)
C11A U1A Al1A C2A 70.0(5)
C4B Al1B C1B C5B -35.7(6)
C3B Al1B C1B C5B -77.7(7)
C2B Al1B C1B C5B -115.8(9)
U1B Al1B C1B C5B 102.8(7)
C4B Al1B C1B C2B 80.1(7)
C5B Al1B C1B C2B 115.8(9)
C3B Al1B C1B C2B 38.1(6)
U1B Al1B C1B C2B -141.4(6)
C4B Al1B C1B C6B -162.0(11)
C5B Al1B C1B C6B -126.3(12)
C3B Al1B C1B C6B 156.0(11)
C2B Al1B C1B C6B 117.9(12)
U1B Al1B C1B C6B -23.5(12)
C4A Al1A C1A C5A -38.5(6)
C3A Al1A C1A C5A -80.3(7)
C2A Al1A C1A C5A -116.1(9)
U1A Al1A C1A C5A 140.2(5)
C4A Al1A C1A C2A 77.6(6)
C3A Al1A C1A C2A 35.7(6)
C5A Al1A C1A C2A 116.1(9)
U1A Al1A C1A C2A -103.7(6)
C4A Al1A C1A C6A -161.0(11)
C3A Al1A C1A C6A 157.2(11)
C5A Al1A C1A C6A -122.4(13)
C2A Al1A C1A C6A 121.5(12)
U1A Al1A C1A C6A 17.8(13)
C5B C1B C2B C3B 1.0(12)
C6B C1B C2B C3B 178.1(9)
Al1B C1B C2B C3B -62.5(7)
C5B C1B C2B C7B -177.5(10)
C6B C1B C2B C7B -0.5(17)
Al1B C1B C2B C7B 119.0(11)
C5B C1B C2B Al1B 63.5(7)
C6B C1B C2B Al1B -119.5(10)
C4B Al1B C2B C3B 35.8(6)
C5B Al1B C2B C3B 77.2(7)
C1B Al1B C2B C3B 114.7(10)
U1B Al1B C2B C3B -146.5(7)
C4B Al1B C2B C1B -78.9(7)
C5B Al1B C2B C1B -37.5(6)
C3B Al1B C2B C1B -114.7(10)
U1B Al1B C2B C1B 98.7(9)
C4B Al1B C2B C7B 161.7(11)
C5B Al1B C2B C7B -156.9(11)
C3B Al1B C2B C7B 125.9(12)
C1B Al1B C2B C7B -119.4(12)
U1B Al1B C2B C7B -20.7(15)
C5A C1A C2A C3A 1.9(13)
C6A C1A C2A C3A 177.2(10)
Al1A C1A C2A C3A -61.3(8)
C5A C1A C2A C7A -177.8(9)
C6A C1A C2A C7A -2.4(17)
Al1A C1A C2A C7A 119.1(10)
C5A C1A C2A Al1A 63.2(8)
C6A C1A C2A Al1A -121.5(11)
C4A Al1A C2A C3A 37.6(6)
C1A Al1A C2A C3A 118.5(10)
C5A Al1A C2A C3A 80.6(7)
U1A Al1A C2A C3A -126.2(6)
C4A Al1A C2A C1A -80.9(7)
C3A Al1A C2A C1A -118.5(10)
C5A Al1A C2A C1A -37.9(6)
U1A Al1A C2A C1A 115.4(6)
C4A Al1A C2A C7A 161.0(11)
C3A Al1A C2A C7A 123.4(13)
C1A Al1A C2A C7A -118.2(12)
C5A Al1A C2A C7A -156.0(10)
U1A Al1A C2A C7A -2.8(11)
C1B C2B C3B C4B 0.4(13)
C7B C2B C3B C4B 178.9(11)
Al1B C2B C3B C4B -61.7(9)
C1B C2B C3B C8B -175.4(10)
C7B C2B C3B C8B 3.1(19)
Al1B C2B C3B C8B 122.5(11)
C1B C2B C3B Al1B 62.1(7)
C7B C2B C3B Al1B -119.4(12)
C5B Al1B C3B C4B 38.5(6)
C1B Al1B C3B C4B 80.6(7)
C2B Al1B C3B C4B 119.9(9)
U1B Al1B C3B C4B -100.3(10)
C4B Al1B C3B C2B -119.9(9)
C5B Al1B C3B C2B -81.4(7)
C1B Al1B C3B C2B -39.4(6)
U1B Al1B C3B C2B 139.8(8)
C4B Al1B C3B C8B 119.7(11)
C5B Al1B C3B C8B 158.2(11)
C1B Al1B C3B C8B -159.7(11)
C2B Al1B C3B C8B -120.4(12)
U1B Al1B C3B C8B 19.4(16)
C1A C2A C3A C4A -1.4(13)
C7A C2A C3A C4A 178.2(10)
Al1A C2A C3A C4A -62.4(8)
C1A C2A C3A C8A -180.0(9)
C7A C2A C3A C8A -0.4(18)
Al1A C2A C3A C8A 119.0(11)
C1A C2A C3A Al1A 61.1(8)
C7A C2A C3A Al1A -119.3(11)
C4A Al1A C3A C2A -117.1(10)
C1A Al1A C3A C2A -37.4(6)
C5A Al1A C3A C2A -79.6(7)
U1A Al1A C3A C2A 94.2(8)
C1A Al1A C3A C4A 79.7(6)
C5A Al1A C3A C4A 37.5(6)
C2A Al1A C3A C4A 117.1(10)
U1A Al1A C3A C4A -148.7(5)
C4A Al1A C3A C8A 120.9(12)
C1A Al1A C3A C8A -159.4(11)
C5A Al1A C3A C8A 158.4(11)
C2A Al1A C3A C8A -122.0(12)
U1A Al1A C3A C8A -27.8(12)
C2B C3B C4B C5B -1.7(14)
C8B C3B C4B C5B 174.1(10)
Al1B C3B C4B C5B -64.2(9)
C2B C3B C4B C9B -175.8(10)
C8B C3B C4B C9B 0(2)
Al1B C3B C4B C9B 121.6(13)
C2B C3B C4B Al1B 62.6(8)
C8B C3B C4B Al1B -121.6(11)
C3B Al1B C4B C5B 114.4(10)
C1B Al1B C4B C5B 35.9(7)
C2B Al1B C4B C5B 78.8(7)
U1B Al1B C4B C5B -99.7(8)
C5B Al1B C4B C3B -114.4(10)
C1B Al1B C4B C3B -78.6(6)
C2B Al1B C4B C3B -35.7(6)
U1B Al1B C4B C3B 145.9(5)
C5B Al1B C4B C9B 123.3(13)
C3B Al1B C4B C9B -122.3(12)
C1B Al1B C4B C9B 159.2(10)
C2B Al1B C4B C9B -157.9(11)
U1B Al1B C4B C9B 23.6(12)
C2A C3A C4A C5A 0.3(13)
C8A C3A C4A C5A 178.9(9)
Al1A C3A C4A C5A -63.6(8)
C2A C3A C4A C9A -172.7(9)
C8A C3A C4A C9A 5.9(18)
Al1A C3A C4A C9A 123.4(11)
C2A C3A C4A Al1A 63.9(8)
C8A C3A C4A Al1A -117.5(11)
C1A Al1A C4A C3A -79.8(7)
C5A Al1A C4A C3A -117.8(8)
C2A Al1A C4A C3A -36.7(6)
U1A Al1A C4A C3A 102.9(10)
C3A Al1A C4A C5A 117.8(8)
C1A Al1A C4A C5A 38.1(6)
C2A Al1A C4A C5A 81.1(6)
U1A Al1A C4A C5A -139.3(8)
C3A Al1A C4A C9A -122.6(12)
C1A Al1A C4A C9A 157.6(10)
C5A Al1A C4A C9A 119.6(11)
C2A Al1A C4A C9A -159.3(10)
U1A Al1A C4A C9A -19.7(16)
C3B C4B C5B C1B 2.3(14)
C9B C4B C5B C1B 176.4(11)
Al1B C4B C5B C1B -61.9(8)
C3B C4B C5B C10B -176.3(11)
C9B C4B C5B C10B -2(2)
Al1B C4B C5B C10B 119.5(11)
C3B C4B C5B Al1B 64.2(9)
C9B C4B C5B Al1B -121.7(13)
C2B C1B C5B C4B -2.1(13)
C6B C1B C5B C4B -178.9(10)
Al1B C1B C5B C4B 61.8(9)
C2B C1B C5B C10B 176.5(10)
C6B C1B C5B C10B -0.3(19)
Al1B C1B C5B C10B -119.6(11)
C2B C1B C5B Al1B -63.9(7)
C6B C1B C5B Al1B 119.3(11)
C3B Al1B C5B C4B -38.9(6)
C1B Al1B C5B C4B -119.7(10)
C2B Al1B C5B C4B -80.9(7)
U1B Al1B C5B C4B 122.4(7)
C4B Al1B C5B C1B 119.7(10)
C3B Al1B C5B C1B 80.8(7)
C2B Al1B C5B C1B 38.8(6)
U1B Al1B C5B C1B -117.9(6)
C4B Al1B C5B C10B -119.7(12)
C3B Al1B C5B C10B -158.6(10)
C1B Al1B C5B C10B 120.6(12)
C2B Al1B C5B C10B 159.4(10)
U1B Al1B C5B C10B 2.7(11)
C2A C1A C5A C4A -1.6(12)
C6A C1A C5A C4A -176.9(10)
Al1A C1A C5A C4A 61.7(7)
C2A C1A C5A C10A 174.9(10)
C6A C1A C5A C10A -0.4(18)
Al1A C1A C5A C10A -121.8(11)
C2A C1A C5A Al1A -63.3(7)
C6A C1A C5A Al1A 121.4(11)
C3A C4A C5A C1A 0.8(12)
C9A C4A C5A C1A 174.1(9)
Al1A C4A C5A C1A -62.7(7)
C3A C4A C5A C10A -175.5(11)
C9A C4A C5A C10A -2.2(17)
Al1A C4A C5A C10A 120.9(11)
C3A C4A C5A Al1A 63.5(8)
C9A C4A C5A Al1A -123.2(9)
C4A Al1A C5A C1A 115.7(9)
C3A Al1A C5A C1A 79.1(7)
C2A Al1A C5A C1A 38.3(6)
U1A Al1A C5A C1A -92.5(8)
C3A Al1A C5A C4A -36.7(5)
C1A Al1A C5A C4A -115.7(9)
C2A Al1A C5A C4A -77.4(6)
U1A Al1A C5A C4A 151.8(6)
C4A Al1A C5A C10A -123.2(11)
C3A Al1A C5A C10A -159.9(10)
C1A Al1A C5A C10A 121.0(12)
C2A Al1A C5A C10A 159.4(10)
U1A Al1A C5A C10A 28.5(13)
C16B Si1B C11B C12B 112.5(11)
C18B Si1B C11B C12B -129.6(11)
C17B Si1B C11B C12B -8.8(13)
C16B Si1B C11B C15B -47.1(12)
C18B Si1B C11B C15B 70.8(12)
C17B Si1B C11B C15B -168.4(10)
C16B Si1B C11B U1B -150.1(8)
C18B Si1B C11B U1B -32.1(10)
C17B Si1B C11B U1B 88.7(9)
C30B U1B C11B C12B -52.5(11)
C14B U1B C11B C12B -75.5(8)
C29B U1B C11B C12B 16.4(17)
C13B U1B C11B C12B -34.7(8)
C22B U1B C11B C12B 153.9(7)
C20B U1B C11B C12B -176.5(8)
C19B U1B C11B C12B -155.7(8)
C21B U1B C11B C12B 156.1(8)
C23B U1B C11B C12B -173.3(7)
C31B U1B C11B C12B -34.1(9)
C15B U1B C11B C12B -111.4(11)
C28B U1B C11B C12B 24.1(10)
C27B U1B C11B C12B -2.8(9)
Al1B U1B C11B C12B 82.1(8)
C30B U1B C11B C15B 58.9(11)
C14B U1B C11B C15B 35.9(6)
C29B U1B C11B C15B 127.8(12)
C13B U1B C11B C15B 76.7(8)
C22B U1B C11B C15B -94.7(7)
C20B U1B C11B C15B -65.1(7)
C12B U1B C11B C15B 111.4(11)
C19B U1B C11B C15B -44.3(7)
C21B U1B C11B C15B -92.5(7)
C23B U1B C11B C15B -61.9(8)
C31B U1B C11B C15B 77.3(8)
C28B U1B C11B C15B 135.5(7)
C27B U1B C11B C15B 108.6(7)
Al1B U1B C11B C15B -166.5(7)
C30B U1B C11B Si1B -174.2(6)
C14B U1B C11B Si1B 162.9(12)
C29B U1B C11B Si1B -105.2(14)
C13B U1B C11B Si1B -156.3(12)
C22B U1B C11B Si1B 32.3(10)
C20B U1B C11B Si1B 61.9(8)
C12B U1B C11B Si1B -121.6(13)
C19B U1B C11B Si1B 82.6(9)
C21B U1B C11B Si1B 34.5(9)
C23B U1B C11B Si1B 65.1(10)
C31B U1B C11B Si1B -155.7(7)
C15B U1B C11B Si1B 127.0(13)
C28B U1B C11B Si1B -97.5(9)
C27B U1B C11B Si1B -124.4(8)
Al1B U1B C11B Si1B -39.5(8)
C16A Si1A C11A C15A -156.3(10)
C17A Si1A C11A C15A -36.7(11)
C18A Si1A C11A C15A 81.7(10)
C16A Si1A C11A C12A 1.8(11)
C17A Si1A C11A C12A 121.5(9)
C18A Si1A C11A C12A -120.2(9)
C16A Si1A C11A U1A 100.1(8)
C17A Si1A C11A U1A -140.2(7)
C18A Si1A C11A U1A -21.8(9)
C29A U1A C11A C15A -165.0(7)
C19A U1A C11A C15A 77.7(8)
C13A U1A C11A C15A 73.7(7)
C12A U1A C11A C15A 110.5(9)
C30A U1A C11A C15A 175.6(7)
C31A U1A C11A C15A -167.7(6)
C20A U1A C11A C15A 48.8(7)
C23A U1A C11A C15A 51.3(16)
C28A U1A C11A C15A -137.9(7)
C14A U1A C11A C15A 34.2(6)
C22A U1A C11A C15A -4.1(9)
C21A U1A C11A C15A 16.6(8)
C27A U1A C11A C15A -136.9(6)
Al1A U1A C11A C15A -53.4(6)
C29A U1A C11A C12A 84.5(7)
C19A U1A C11A C12A -32.8(9)
C13A U1A C11A C12A -36.8(6)
C30A U1A C11A C12A 65.2(7)
C31A U1A C11A C12A 81.8(7)
C20A U1A C11A C12A -61.7(8)
C23A U1A C11A C12A -59.2(16)
C28A U1A C11A C12A 111.6(7)
C14A U1A C11A C12A -76.3(7)
C22A U1A C11A C12A -114.5(8)
C15A U1A C11A C12A -110.5(9)
C21A U1A C11A C12A -93.9(7)
C27A U1A C11A C12A 112.7(7)
Al1A U1A C11A C12A -163.9(7)
C29A U1A C11A Si1A -39.0(8)
C19A U1A C11A Si1A -156.3(6)
C13A U1A C11A Si1A -160.3(10)
C12A U1A C11A Si1A -123.5(11)
C30A U1A C11A Si1A -58.4(8)
C31A U1A C11A Si1A -41.8(9)
C20A U1A C11A Si1A 174.8(7)
C23A U1A C11A Si1A 177.3(10)
C28A U1A C11A Si1A -11.9(7)
C14A U1A C11A Si1A 160.1(10)
C22A U1A C11A Si1A 121.9(7)
C15A U1A C11A Si1A 126.0(11)
C21A U1A C11A Si1A 142.6(7)
C27A U1A C11A Si1A -10.9(9)
Al1A U1A C11A Si1A 72.6(7)
C15B C11B C12B C13B -1.8(14)
Si1B C11B C12B C13B -165.2(8)
U1B C11B C12B C13B 67.1(8)
C15B C11B C12B U1B -68.9(8)
Si1B C11B C12B U1B 127.7(9)
C30B U1B C12B C11B 148.9(7)
C14B U1B C12B C11B 77.8(8)
C29B U1B C12B C11B -172.7(8)
C13B U1B C12B C11B 118.7(13)
C22B U1B C12B C11B -40.0(11)
C20B U1B C12B C11B 3.7(9)
C19B U1B C12B C11B 30.8(9)
C21B U1B C12B C11B -26.8(9)
C23B U1B C12B C11B 13.5(14)
C31B U1B C12B C11B 151.3(8)
C15B U1B C12B C11B 38.0(7)
C28B U1B C12B C11B -161.8(8)
C27B U1B C12B C11B 177.5(8)
Al1B U1B C12B C11B -94.0(8)
C30B U1B C12B C13B 30.3(11)
C14B U1B C12B C13B -40.8(8)
C29B U1B C12B C13B 68.6(11)
C22B U1B C12B C13B -158.7(9)
C20B U1B C12B C13B -114.9(10)
C19B U1B C12B C13B -87.9(10)
C21B U1B C12B C13B -145.5(9)
C23B U1B C12B C13B -105.1(12)
C31B U1B C12B C13B 32.6(10)
C15B U1B C12B C13B -80.6(9)
C11B U1B C12B C13B -118.7(13)
C28B U1B C12B C13B 79.5(10)
C27B U1B C12B C13B 58.8(10)
Al1B U1B C12B C13B 147.3(10)
C15A C11A C12A C13A 1.8(12)
Si1A C11A C12A C13A -160.4(10)
U1A C11A C12A C13A 69.5(9)
C15A C11A C12A U1A -67.7(7)
Si1A C11A C12A U1A 130.1(8)
C29A U1A C12A C13A 159.4(9)
C19A U1A C12A C13A 42.8(8)
C30A U1A C12A C13A 131.1(8)
C31A U1A C12A C13A 132.9(7)
C20A U1A C12A C13A 12.9(9)
C23A U1A C12A C13A 45.3(10)
C28A U1A C12A C13A 177.8(8)
C14A U1A C12A C13A -37.7(7)
C22A U1A C12A C13A -2.2(12)
C15A U1A C12A C13A -76.1(8)
C21A U1A C12A C13A -10.6(9)
C27A U1A C12A C13A 163.5(7)
C11A U1A C12A C13A -113.8(11)
Al1A U1A C12A C13A -95.9(8)
C29A U1A C12A C11A -86.8(7)
C19A U1A C12A C11A 156.6(6)
C13A U1A C12A C11A 113.8(11)
C30A U1A C12A C11A -115.1(7)
C31A U1A C12A C11A -113.3(7)
C20A U1A C12A C11A 126.7(7)
C23A U1A C12A C11A 159.1(6)
C28A U1A C12A C11A -68.4(7)
C14A U1A C12A C11A 76.2(7)
C22A U1A C12A C11A 111.7(8)
C15A U1A C12A C11A 37.7(6)
C21A U1A C12A C11A 103.3(7)
C27A U1A C12A C11A -82.7(7)
Al1A U1A C12A C11A 17.9(7)
C11B C12B C13B C14B 0.3(13)
U1B C12B C13B C14B 69.8(7)
C11B C12B C13B U1B -69.5(9)
C30B U1B C13B C12B -155.9(9)
C14B U1B C13B C12B 107.6(13)
C29B U1B C13B C12B -129.9(9)
C22B U1B C13B C12B 67(2)
C20B U1B C13B C12B 78.3(10)
C19B U1B C13B C12B 112.9(9)
C21B U1B C13B C12B 49.8(12)
C23B U1B C13B C12B 134.0(9)
C31B U1B C13B C12B -146.0(10)
C15B U1B C13B C12B 71.8(9)
C11B U1B C13B C12B 33.4(8)
C28B U1B C13B C12B -107.3(10)
C27B U1B C13B C12B -116.3(10)
Al1B U1B C13B C12B -33.5(10)
C30B U1B C13B C14B 96.6(8)
C29B U1B C13B C14B 122.6(8)
C22B U1B C13B C14B -40(2)
C20B U1B C13B C14B -29.2(9)
C12B U1B C13B C14B -107.6(13)
C19B U1B C13B C14B 5.3(9)
C21B U1B C13B C14B -57.7(10)
C23B U1B C13B C14B 26.4(13)
C31B U1B C13B C14B 106.4(8)
C15B U1B C13B C14B -35.8(7)
C11B U1B C13B C14B -74.1(8)
C28B U1B C13B C14B 145.2(8)
C27B U1B C13B C14B 136.1(8)
Al1B U1B C13B C14B -141.1(7)
C11A C12A C13A C14A -1.0(13)
U1A C12A C13A C14A 71.9(8)
C11A C12A C13A U1A -72.9(8)
C29A U1A C13A C12A -20.2(9)
C19A U1A C13A C12A -140.3(8)
C30A U1A C13A C12A -50.5(8)
C31A U1A C13A C12A -62.4(9)
C20A U1A C13A C12A -166.6(9)
C23A U1A C13A C12A -149.6(7)
C28A U1A C13A C12A -2.7(10)
C14A U1A C13A C12A 111.9(12)
C22A U1A C13A C12A 178.7(7)
C15A U1A C13A C12A 75.6(8)
C21A U1A C13A C12A 170.7(8)
C27A U1A C13A C12A -28.2(12)
C11A U1A C13A C12A 36.9(7)
Al1A U1A C13A C12A 98.5(8)
C29A U1A C13A C14A -132.1(8)
C19A U1A C13A C14A 107.8(8)
C12A U1A C13A C14A -111.9(12)
C30A U1A C13A C14A -162.4(7)
C31A U1A C13A C14A -174.3(7)
C20A U1A C13A C14A 81.5(8)
C23A U1A C13A C14A 98.5(8)
C28A U1A C13A C14A -114.5(8)
C22A U1A C13A C14A 66.8(8)
C15A U1A C13A C14A -36.3(6)
C21A U1A C13A C14A 58.8(8)
C27A U1A C13A C14A -140.0(7)
C11A U1A C13A C14A -75.0(8)
Al1A U1A C13A C14A -13.4(8)
C12B C13B C14B C15B 1.3(12)
U1B C13B C14B C15B 73.0(7)
C12B C13B C14B U1B -71.7(7)
C30B U1B C14B C15B 156.2(7)
C29B U1B C14B C15B 169.4(7)
C13B U1B C14B C15B -113.8(11)
C22B U1B C14B C15B 52.9(10)
C20B U1B C14B C15B 41.0(8)
C12B U1B C14B C15B -74.4(8)
C19B U1B C14B C15B 70.7(8)
C21B U1B C14B C15B 26.6(9)
C23B U1B C14B C15B 81.7(8)
C31B U1B C14B C15B 178.8(8)
C11B U1B C14B C15B -35.8(6)
C28B U1B C14B C15B -156.2(7)
C27B U1B C14B C15B -155.4(7)
Al1B U1B C14B C15B -64.2(8)
C30B U1B C14B C13B -89.9(8)
C29B U1B C14B C13B -76.7(9)
C22B U1B C14B C13B 166.7(8)
C20B U1B C14B C13B 154.9(8)
C12B U1B C14B C13B 39.4(7)
C19B U1B C14B C13B -175.5(8)
C21B U1B C14B C13B 140.5(8)
C23B U1B C14B C13B -164.4(8)
C31B U1B C14B C13B -67.4(8)
C15B U1B C14B C13B 113.8(11)
C11B U1B C14B C13B 78.1(8)
C28B U1B C14B C13B -42.4(9)
C27B U1B C14B C13B -41.5(8)
Al1B U1B C14B C13B 49.6(9)
C12A C13A C14A C15A -0.3(13)
U1A C13A C14A C15A 70.3(8)
C12A C13A C14A U1A -70.6(9)
C29A U1A C14A C15A -56.0(9)
C19A U1A C14A C15A 173.9(7)
C13A U1A C14A C15A -112.9(11)
C12A U1A C14A C15A -74.9(7)
C30A U1A C14A C15A -89.9(9)
C31A U1A C14A C15A -100.5(12)
C20A U1A C14A C15A 159.4(8)
C23A U1A C14A C15A 150.3(7)
C28A U1A C14A C15A -24.1(10)
C22A U1A C14A C15A 124.3(7)
C21A U1A C14A C15A 129.7(8)
C27A U1A C14A C15A -9.7(15)
C11A U1A C14A C15A -34.7(6)
Al1A U1A C14A C15A 55.0(7)
C29A U1A C14A C13A 56.9(9)
C19A U1A C14A C13A -73.2(8)
C12A U1A C14A C13A 38.0(7)
C30A U1A C14A C13A 23.0(10)
C31A U1A C14A C13A 12.4(15)
C20A U1A C14A C13A -87.8(8)
C23A U1A C14A C13A -96.8(8)
C28A U1A C14A C13A 88.8(9)
C22A U1A C14A C13A -122.8(8)
C15A U1A C14A C13A 112.9(11)
C21A U1A C14A C13A -117.4(8)
C27A U1A C14A C13A 103.2(13)
C11A U1A C14A C13A 78.2(8)
Al1A U1A C14A C13A 167.9(8)
C13B C14B C15B C11B -2.5(12)
U1B C14B C15B C11B 68.2(8)
C13B C14B C15B U1B -70.6(8)
C12B C11B C15B C14B 2.5(12)
Si1B C11B C15B C14B 165.3(9)
U1B C11B C15B C14B -65.2(7)
C12B C11B C15B U1B 67.7(8)
Si1B C11B C15B U1B -129.5(10)
C30B U1B C15B C14B -30.2(9)
C29B U1B C15B C14B -21.8(14)
C13B U1B C15B C14B 37.8(6)
C22B U1B C15B C14B -143.4(7)
C20B U1B C15B C14B -136.2(8)
C12B U1B C15B C14B 77.7(7)
C19B U1B C15B C14B -108.0(8)
C21B U1B C15B C14B -156.6(8)
C23B U1B C15B C14B -112.3(7)
C31B U1B C15B C14B -1.3(8)
C11B U1B C15B C14B 115.3(11)
C28B U1B C15B C14B 39.6(11)
C27B U1B C15B C14B 28.8(9)
Al1B U1B C15B C14B 129.7(7)
C30B U1B C15B C11B -145.4(7)
C14B U1B C15B C11B -115.3(11)
C29B U1B C15B C11B -137.0(9)
C13B U1B C15B C11B -77.5(8)
C22B U1B C15B C11B 101.3(7)
C20B U1B C15B C11B 108.5(7)
C12B U1B C15B C11B -37.5(7)
C19B U1B C15B C11B 136.7(7)
C21B U1B C15B C11B 88.1(7)
C23B U1B C15B C11B 132.4(7)
C31B U1B C15B C11B -116.6(7)
C28B U1B C15B C11B -75.7(9)
C27B U1B C15B C11B -86.4(8)
Al1B U1B C15B C11B 14.5(7)
C13A C14A C15A C11A 1.5(13)
U1A C14A C15A C11A 68.9(8)
C13A C14A C15A U1A -67.4(8)
C12A C11A C15A C14A -2.0(12)
Si1A C11A C15A C14A 160.3(8)
U1A C11A C15A C14A -67.2(8)
C12A C11A C15A U1A 65.2(6)
Si1A C11A C15A U1A -132.5(8)
C29A U1A C15A C14A 132.6(8)
C19A U1A C15A C14A -7.4(9)
C13A U1A C15A C14A 37.9(7)
C12A U1A C15A C14A 78.6(8)
C30A U1A C15A C14A 112.5(8)
C31A U1A C15A C14A 138.3(8)
C20A U1A C15A C14A -19.4(8)
C23A U1A C15A C14A -43.4(9)
C28A U1A C15A C14A 161.6(7)
C22A U1A C15A C14A -64.8(8)
C21A U1A C15A C14A -48.0(8)
C27A U1A C15A C14A 175.6(7)
C11A U1A C15A C14A 117.8(10)
Al1A U1A C15A C14A -120.2(8)
C29A U1A C15A C11A 14.8(7)
C19A U1A C15A C11A -125.2(6)
C13A U1A C15A C11A -79.9(7)
C12A U1A C15A C11A -39.2(6)
C30A U1A C15A C11A -5.3(8)
C31A U1A C15A C11A 20.5(11)
C20A U1A C15A C11A -137.2(7)
C23A U1A C15A C11A -161.2(6)
C28A U1A C15A C11A 43.8(7)
C14A U1A C15A C11A -117.8(10)
C22A U1A C15A C11A 177.4(6)
C21A U1A C15A C11A -165.8(6)
C27A U1A C15A C11A 57.8(8)
Al1A U1A C15A C11A 122.0(7)
C26B Si2B C19B C20B -109.0(10)
C25B Si2B C19B C20B 9.1(11)
C24B Si2B C19B C20B 130.1(10)
C26B Si2B C19B C23B 57.6(10)
C25B Si2B C19B C23B 175.7(9)
C24B Si2B C19B C23B -63.3(11)
C26B Si2B C19B U1B 153.6(6)
C25B Si2B C19B U1B -88.3(7)
C24B Si2B C19B U1B 32.7(8)
C30B U1B C19B C20B 165.2(7)
C14B U1B C19B C20B -92.1(7)
C29B U1B C19B C20B 137.4(7)
C13B U1B C19B C20B -94.7(7)
C22B U1B C19B C20B 72.5(7)
C12B U1B C19B C20B -59.6(8)
C21B U1B C19B C20B 33.8(6)
C23B U1B C19B C20B 107.2(9)
C31B U1B C19B C20B -175.6(6)
C15B U1B C19B C20B -64.9(6)
C11B U1B C19B C20B -45.2(7)
C28B U1B C19B C20B 134.9(6)
C27B U1B C19B C20B 169.5(6)
Al1B U1B C19B C20B 46.0(7)
C30B U1B C19B C23B 58.1(7)
C14B U1B C19B C23B 160.7(7)
C29B U1B C19B C23B 30.2(8)
C13B U1B C19B C23B 158.1(7)
C22B U1B C19B C23B -34.7(7)
C20B U1B C19B C23B -107.2(9)
C12B U1B C19B C23B -166.8(7)
C21B U1B C19B C23B -73.4(7)
C31B U1B C19B C23B 77.2(7)
C15B U1B C19B C23B -172.1(7)
C11B U1B C19B C23B -152.4(7)
C28B U1B C19B C23B 27.7(8)
C27B U1B C19B C23B 62.3(8)
Al1B U1B C19B C23B -61.2(8)
C30B U1B C19B Si2B -66.9(6)
C14B U1B C19B Si2B 35.8(6)
C29B U1B C19B Si2B -94.8(6)
C13B U1B C19B Si2B 33.1(8)
C22B U1B C19B Si2B -159.7(9)
C20B U1B C19B Si2B 127.8(10)
C12B U1B C19B Si2B 68.2(7)
C21B U1B C19B Si2B 161.6(8)
C23B U1B C19B Si2B -125.0(11)
C31B U1B C19B Si2B -47.7(7)
C15B U1B C19B Si2B 62.9(6)
C11B U1B C19B Si2B 82.6(6)
C28B U1B C19B Si2B -97.2(6)
C27B U1B C19B Si2B -62.7(8)
Al1B U1B C19B Si2B 173.8(4)
C25A Si2A C19A C23A -134.4(10)
C24A Si2A C19A C23A -11.3(11)
C26A Si2A C19A C23A 108.7(10)
C25A Si2A C19A C20A 62.3(11)
C24A Si2A C19A C20A -174.6(9)
C26A Si2A C19A C20A -54.7(11)
C25A Si2A C19A U1A -35.0(8)
C24A Si2A C19A U1A 88.1(7)
C26A Si2A C19A U1A -152.0(6)
C29A U1A C19A C23A 94.5(7)
C13A U1A C19A C23A -163.6(7)
C12A U1A C19A C23A 176.9(6)
C30A U1A C19A C23A 92.9(7)
C31A U1A C19A C23A 65.0(7)
C20A U1A C19A C23A -108.1(9)
C28A U1A C19A C23A 61.6(7)
C14A U1A C19A C23A -135.6(7)
C22A U1A C19A C23A -34.2(6)
C15A U1A C19A C23A -132.1(6)
C21A U1A C19A C23A -72.6(7)
C27A U1A C19A C23A 45.7(7)
C11A U1A C19A C23A -166.6(6)
Al1A U1A C19A C23A -46.0(7)
C29A U1A C19A C20A -157.4(7)
C13A U1A C19A C20A -55.5(7)
C12A U1A C19A C20A -75.1(7)
C30A U1A C19A C20A -159.0(7)
C31A U1A C19A C20A 173.1(7)
C23A U1A C19A C20A 108.1(9)
C28A U1A C19A C20A 169.7(7)
C14A U1A C19A C20A -27.5(7)
C22A U1A C19A C20A 73.9(7)
C15A U1A C19A C20A -24.0(8)
C21A U1A C19A C20A 35.4(7)
C27A U1A C19A C20A 153.8(7)
C11A U1A C19A C20A -58.5(8)
Al1A U1A C19A C20A 62.0(7)
C29A U1A C19A Si2A -32.8(8)
C13A U1A C19A Si2A 69.2(6)
C12A U1A C19A Si2A 49.6(7)
C30A U1A C19A Si2A -34.4(6)
C31A U1A C19A Si2A -62.3(6)
C20A U1A C19A Si2A 124.6(11)
C23A U1A C19A Si2A -127.3(10)
C28A U1A C19A Si2A -65.7(8)
C14A U1A C19A Si2A 97.2(6)
C22A U1A C19A Si2A -161.5(8)
C15A U1A C19A Si2A 100.7(6)
C21A U1A C19A Si2A 160.1(9)
C27A U1A C19A Si2A -81.6(6)
C11A U1A C19A Si2A 66.1(8)
Al1A U1A C19A Si2A -173.3(4)
C23B C19B C20B C21B 2.9(11)
Si2B C19B C20B C21B 172.0(8)
U1B C19B C20B C21B -67.9(8)
C23B C19B C20B U1B 70.8(6)
Si2B C19B C20B U1B -120.1(8)
C30B U1B C20B C21B 102.1(7)
C14B U1B C20B C21B -152.7(7)
C29B U1B C20B C21B 69.3(8)
C13B U1B C20B C21B -138.4(7)
C22B U1B C20B C21B 38.0(7)
C12B U1B C20B C21B -107.8(7)
C19B U1B C20B C21B 118.2(10)
C23B U1B C20B C21B 77.4(7)
C31B U1B C20B C21B 124.4(7)
C15B U1B C20B C21B -133.2(8)
C11B U1B C20B C21B -106.0(7)
C28B U1B C20B C21B 50.2(9)
C27B U1B C20B C21B 92.8(12)
Al1B U1B C20B C21B -23.9(7)
C30B U1B C20B C19B -16.1(7)
C14B U1B C20B C19B 89.2(7)
C29B U1B C20B C19B -48.8(7)
C13B U1B C20B C19B 103.4(7)
C22B U1B C20B C19B -80.1(7)
C12B U1B C20B C19B 134.1(6)
C21B U1B C20B C19B -118.2(10)
C23B U1B C20B C19B -40.8(6)
C31B U1B C20B C19B 6.3(8)
C15B U1B C20B C19B 108.6(7)
C11B U1B C20B C19B 135.8(7)
C28B U1B C20B C19B -67.9(8)
C27B U1B C20B C19B -25.3(14)
Al1B U1B C20B C19B -142.0(6)
C23A C19A C20A C21A 0.7(12)
Si2A C19A C20A C21A 167.3(8)
U1A C19A C20A C21A -71.1(9)
C23A C19A C20A U1A 71.8(7)
Si2A C19A C20A U1A -121.6(8)
C29A U1A C20A C21A 151.5(8)
C19A U1A C20A C21A 114.1(11)
C13A U1A C20A C21A -126.4(9)
C12A U1A C20A C21A -133.1(8)
C30A U1A C20A C21A 138.2(8)
C31A U1A C20A C21A 106.6(8)
C23A U1A C20A C21A 74.0(8)
C28A U1A C20A C21A 91.7(13)
C14A U1A C20A C21A -95.2(9)
C22A U1A C20A C21A 35.8(7)
C15A U1A C20A C21A -85.6(8)
C27A U1A C20A C21A 80.0(9)
C11A U1A C20A C21A -106.8(8)
Al1A U1A C20A C21A -13.8(8)
C29A U1A C20A C19A 37.4(11)
C13A U1A C20A C19A 119.5(8)
C12A U1A C20A C19A 112.9(7)
C30A U1A C20A C19A 24.1(8)
C31A U1A C20A C19A -7.4(8)
C23A U1A C20A C19A -40.0(6)
C28A U1A C20A C19A -22.4(15)
C14A U1A C20A C19A 150.7(8)
C22A U1A C20A C19A -78.2(7)
C15A U1A C20A C19A 160.3(7)
C21A U1A C20A C19A -114.1(11)
C27A U1A C20A C19A -34.1(9)
C11A U1A C20A C19A 139.1(6)
Al1A U1A C20A C19A -127.8(6)
C19B C20B C21B C22B -1.5(13)
U1B C20B C21B C22B -69.0(8)
C19B C20B C21B U1B 67.5(8)
C30B U1B C21B C20B -91.7(7)
C14B U1B C21B C20B 31.2(8)
C29B U1B C21B C20B -120.3(7)
C13B U1B C21B C20B 59.9(10)
C22B U1B C21B C20B -111.7(11)
C12B U1B C21B C20B 84.5(7)
C19B U1B C21B C20B -35.1(6)
C23B U1B C21B C20B -75.6(7)
C31B U1B C21B C20B -92.1(9)
C15B U1B C21B C20B 43.7(7)
C11B U1B C21B C20B 72.2(7)
C28B U1B C21B C20B -146.0(7)
C27B U1B C21B C20B -145.1(7)
Al1B U1B C21B C20B 155.6(7)
C30B U1B C21B C22B 20.1(8)
C14B U1B C21B C22B 143.0(7)
C29B U1B C21B C22B -8.6(8)
C13B U1B C21B C22B 171.7(8)
C20B U1B C21B C22B 111.7(11)
C12B U1B C21B C22B -163.8(7)
C19B U1B C21B C22B 76.7(7)
C23B U1B C21B C22B 36.1(7)
C31B U1B C21B C22B 19.6(11)
C15B U1B C21B C22B 155.4(7)
C11B U1B C21B C22B -176.1(8)
C28B U1B C21B C22B -34.3(8)
C27B U1B C21B C22B -33.3(11)
Al1B U1B C21B C22B -92.7(7)
C19A C20A C21A C22A 1.7(14)
U1A C20A C21A C22A -66.2(9)
C19A C20A C21A U1A 67.9(8)
C29A U1A C21A C20A -85.3(17)
C19A U1A C21A C20A -38.0(7)
C13A U1A C21A C20A 49.6(8)
C12A U1A C21A C20A 54.8(9)
C30A U1A C21A C20A -59.6(10)
C31A U1A C21A C20A -87.0(9)
C23A U1A C21A C20A -79.3(8)
C28A U1A C21A C20A -139.9(7)
C14A U1A C21A C20A 75.4(8)
C22A U1A C21A C20A -115.5(11)
C15A U1A C21A C20A 96.7(8)
C27A U1A C21A C20A -119.3(8)
C11A U1A C21A C20A 88.9(8)
Al1A U1A C21A C20A 166.0(8)
C29A U1A C21A C22A 30.2(18)
C19A U1A C21A C22A 77.6(7)
C13A U1A C21A C22A 165.2(7)
C12A U1A C21A C22A 170.3(7)
C30A U1A C21A C22A 55.9(9)
C31A U1A C21A C22A 28.6(8)
C20A U1A C21A C22A 115.5(11)
C23A U1A C21A C22A 36.2(6)
C28A U1A C21A C22A -24.4(10)
C14A U1A C21A C22A -169.1(8)
C15A U1A C21A C22A -147.7(7)
C27A U1A C21A C22A -3.8(8)
C11A U1A C21A C22A -155.6(6)
Al1A U1A C21A C22A -78.5(7)
C20B C21B C22B C23B -0.8(14)
U1B C21B C22B C23B -70.1(9)
C20B C21B C22B U1B 69.3(7)
C30B U1B C22B C23B -47.8(8)
C14B U1B C22B C23B 60.5(11)
C29B U1B C22B C23B -74.4(9)
C13B U1B C22B C23B 90.0(19)
C20B U1B C22B C23B 76.8(8)
C12B U1B C22B C23B 139.3(8)
C19B U1B C22B C23B 36.8(8)
C21B U1B C22B C23B 114.3(12)
C31B U1B C22B C23B -53.5(9)
C15B U1B C22B C23B 86.2(9)
C11B U1B C22B C23B 118.8(8)
C28B U1B C22B C23B -95.4(8)
C27B U1B C22B C23B -86.0(9)
Al1B U1B C22B C23B -165.9(9)
C30B U1B C22B C21B -162.1(8)
C14B U1B C22B C21B -53.8(10)
C29B U1B C22B C21B 171.3(8)
C13B U1B C22B C21B -24(2)
C20B U1B C22B C21B -37.4(7)
C12B U1B C22B C21B 25.0(11)
C19B U1B C22B C21B -77.5(8)
C23B U1B C22B C21B -114.3(12)
C31B U1B C22B C21B -167.8(7)
C15B U1B C22B C21B -28.1(8)
C11B U1B C22B C21B 4.5(9)
C28B U1B C22B C21B 150.3(7)
C27B U1B C22B C21B 159.7(7)
Al1B U1B C22B C21B 79.8(7)
C20A C21A C22A C23A -3.5(13)
U1A C21A C22A C23A -68.9(7)
C20A C21A C22A U1A 65.4(9)
C29A U1A C22A C23A -55.0(9)
C19A U1A C22A C23A 37.0(6)
C13A U1A C22A C23A 97.0(7)
C12A U1A C22A C23A 98.2(9)
C30A U1A C22A C23A -27.0(8)
C31A U1A C22A C23A -41.2(7)
C20A U1A C22A C23A 78.1(7)
C28A U1A C22A C23A -81.7(7)
C14A U1A C22A C23A 124.5(7)
C15A U1A C22A C23A 150.5(6)
C21A U1A C22A C23A 113.7(10)
C27A U1A C22A C23A -69.6(7)
C11A U1A C22A C23A 152.7(6)
Al1A U1A C22A C23A -153.9(7)
C29A U1A C22A C21A -168.8(7)
C19A U1A C22A C21A -76.7(7)
C13A U1A C22A C21A -16.7(8)
C12A U1A C22A C21A -15.5(11)
C30A U1A C22A C21A -140.7(7)
C31A U1A C22A C21A -154.9(7)
C20A U1A C22A C21A -35.6(6)
C23A U1A C22A C21A -113.7(10)
C28A U1A C22A C21A 164.5(6)
C14A U1A C22A C21A 10.8(8)
C15A U1A C22A C21A 36.8(8)
C27A U1A C22A C21A 176.7(7)
C11A U1A C22A C21A 38.9(10)
Al1A U1A C22A C21A 92.3(7)
C21B C22B C23B C19B 2.7(14)
U1B C22B C23B C19B -67.1(7)
C21B C22B C23B U1B 69.8(10)
C20B C19B C23B C22B -3.3(12)
Si2B C19B C23B C22B -172.8(9)
U1B C19B C23B C22B 67.3(9)
C20B C19B C23B U1B -70.6(6)
Si2B C19B C23B U1B 119.9(8)
C30B U1B C23B C22B 128.1(9)
C14B U1B C23B C22B -138.2(8)
C29B U1B C23B C22B 96.5(9)
C13B U1B C23B C22B -153.2(8)
C20B U1B C23B C22B -75.8(9)
C12B U1B C23B C22B -88.4(12)
C19B U1B C23B C22B -115.8(12)
C21B U1B C23B C22B -36.7(8)
C31B U1B C23B C22B 134.1(8)
C15B U1B C23B C22B -107.3(8)
C11B U1B C23B C22B -80.2(9)
C28B U1B C23B C22B 87.2(9)
C27B U1B C23B C22B 109.4(9)
Al1B U1B C23B C22B 14.3(9)
C30B U1B C23B C19B -116.1(8)
C14B U1B C23B C19B -22.4(9)
C29B U1B C23B C19B -147.7(8)
C13B U1B C23B C19B -37.4(12)
C22B U1B C23B C19B 115.8(12)
C20B U1B C23B C19B 40.0(6)
C12B U1B C23B C19B 27.4(13)
C21B U1B C23B C19B 79.1(7)
C31B U1B C23B C19B -110.1(7)
C15B U1B C23B C19B 8.5(8)
C11B U1B C23B C19B 35.6(9)
C28B U1B C23B C19B -157.0(7)
C27B U1B C23B C19B -134.8(7)
Al1B U1B C23B C19B 130.1(7)
C21A C22A C23A C19A 4.0(12)
U1A C22A C23A C19A -66.4(8)
C21A C22A C23A U1A 70.4(8)
C20A C19A C23A C22A -2.9(12)
Si2A C19A C23A C22A -169.1(7)
U1A C19A C23A C22A 68.7(8)
C20A C19A C23A U1A -71.5(7)
Si2A C19A C23A U1A 122.2(8)
C29A U1A C23A C22A 141.2(7)
C19A U1A C23A C22A -116.0(10)
C13A U1A C23A C22A -97.6(7)
C12A U1A C23A C22A -120.7(7)
C30A U1A C23A C22A 156.2(7)
C31A U1A C23A C22A 135.8(7)
C20A U1A C23A C22A -75.9(7)
C28A U1A C23A C22A 111.0(7)
C14A U1A C23A C22A -64.6(8)
C15A U1A C23A C22A -43.2(9)
C21A U1A C23A C22A -37.0(6)
C27A U1A C23A C22A 108.7(7)
C11A U1A C23A C22A -78.8(15)
Al1A U1A C23A C22A 24.7(7)
C29A U1A C23A C19A -102.7(7)
C13A U1A C23A C19A 18.5(8)
C12A U1A C23A C19A -4.6(9)
C30A U1A C23A C19A -87.7(7)
C31A U1A C23A C19A -108.1(7)
C20A U1A C23A C19A 40.2(6)
C28A U1A C23A C19A -133.0(6)
C14A U1A C23A C19A 51.5(7)
C22A U1A C23A C19A 116.0(10)
C15A U1A C23A C19A 72.9(8)
C21A U1A C23A C19A 79.1(6)
C27A U1A C23A C19A -135.2(7)
C11A U1A C23A C19A 37.2(17)
Al1A U1A C23A C19A 140.7(6)
C32B Si3B C27B C31B -115.8(10)
C34B Si3B C27B C31B 125.0(10)
C33B Si3B C27B C31B 1.0(12)
C32B Si3B C27B C28B 43.0(12)
C34B Si3B C27B C28B -76.2(12)
C33B Si3B C27B C28B 159.9(10)
C32B Si3B C27B U1B 144.2(7)
C34B Si3B C27B U1B 25.0(9)
C33B Si3B C27B U1B -99.0(8)
C30B U1B C27B C31B 36.8(6)
C14B U1B C27B C31B -66.1(7)
C29B U1B C27B C31B 77.1(7)
C13B U1B C27B C31B -86.6(7)
C22B U1B C27B C31B 92.4(7)
C20B U1B C27B C31B 48.1(14)
C12B U1B C27B C31B -112.6(7)
C19B U1B C27B C31B 31.1(8)
C21B U1B C27B C31B 110.6(8)
C23B U1B C27B C31B 60.6(7)
C15B U1B C27B C31B -79.5(7)
C11B U1B C27B C31B -111.3(7)
C28B U1B C27B C31B 112.4(10)
Al1B U1B C27B C31B 166.5(6)
C30B U1B C27B C28B -75.6(7)
C14B U1B C27B C28B -178.5(7)
C29B U1B C27B C28B -35.3(7)
C13B U1B C27B C28B 161.0(8)
C22B U1B C27B C28B -19.9(8)
C20B U1B C27B C28B -64.3(14)
C12B U1B C27B C28B 135.0(7)
C19B U1B C27B C28B -81.2(8)
C21B U1B C27B C28B -1.8(11)
C23B U1B C27B C28B -51.8(8)
C31B U1B C27B C28B -112.4(10)
C15B U1B C27B C28B 168.1(7)
C11B U1B C27B C28B 136.4(7)
Al1B U1B C27B C28B 54.1(7)
C30B U1B C27B Si3B 161.2(10)
C14B U1B C27B Si3B 58.3(8)
C29B U1B C27B Si3B -158.5(11)
C13B U1B C27B Si3B 37.8(8)
C22B U1B C27B Si3B -143.2(7)
C20B U1B C27B Si3B 172.5(7)
C12B U1B C27B Si3B 11.8(8)
C19B U1B C27B Si3B 155.5(6)
C21B U1B C27B Si3B -125.0(7)
C23B U1B C27B Si3B -175.0(7)
C31B U1B C27B Si3B 124.4(11)
C15B U1B C27B Si3B 44.9(9)
C11B U1B C27B Si3B 13.1(9)
C28B U1B C27B Si3B -123.2(12)
Al1B U1B C27B Si3B -69.1(7)
C32A Si3A C27A C31A 173.6(10)
C34A Si3A C27A C31A -63.4(11)
C33A Si3A C27A C31A 55.7(12)
C32A Si3A C27A C28A 8.0(11)
C34A Si3A C27A C28A 131.0(9)
C33A Si3A C27A C28A -109.9(10)
C32A Si3A C27A U1A -87.6(7)
C34A Si3A C27A U1A 35.4(8)
C33A Si3A C27A U1A 154.5(6)
C29A U1A C27A C31A -74.9(8)
C19A U1A C27A C31A 43.7(7)
C13A U1A C27A C31A -64.4(11)
C12A U1A C27A C31A -80.2(7)
C30A U1A C27A C31A -34.9(6)
C20A U1A C27A C31A 60.7(8)
C23A U1A C27A C31A 65.2(7)
C28A U1A C27A C31A -110.5(10)
C14A U1A C27A C31A -132.6(10)
C22A U1A C27A C31A 91.9(7)
C15A U1A C27A C31A -138.8(6)
C21A U1A C27A C31A 93.7(7)
C11A U1A C27A C31A -112.6(7)
Al1A U1A C27A C31A 162.4(7)
C29A U1A C27A C28A 35.6(7)
C19A U1A C27A C28A 154.2(7)
C13A U1A C27A C28A 46.1(10)
C12A U1A C27A C28A 30.2(8)
C30A U1A C27A C28A 75.6(7)
C31A U1A C27A C28A 110.5(10)
C20A U1A C27A C28A 171.2(7)
C23A U1A C27A C28A 175.7(7)
C14A U1A C27A C28A -22.2(14)
C22A U1A C27A C28A -157.6(7)
C15A U1A C27A C28A -28.3(9)
C21A U1A C27A C28A -155.8(6)
C11A U1A C27A C28A -2.1(8)
Al1A U1A C27A C28A -87.1(7)
C29A U1A C27A Si3A 157.7(9)
C19A U1A C27A Si3A -83.7(7)
C13A U1A C27A Si3A 168.3(6)
C12A U1A C27A Si3A 152.4(6)
C30A U1A C27A Si3A -162.2(9)
C31A U1A C27A Si3A -127.4(11)
C20A U1A C27A Si3A -66.6(8)
C23A U1A C27A Si3A -62.1(7)
C28A U1A C27A Si3A 122.2(10)
C14A U1A C27A Si3A 100.0(12)
C22A U1A C27A Si3A -35.5(7)
C15A U1A C27A Si3A 93.8(7)
C21A U1A C27A Si3A -33.7(8)
C11A U1A C27A Si3A 120.0(7)
Al1A U1A C27A Si3A 35.1(6)
C31B C27B C28B C29B -0.7(13)
Si3B C27B C28B C29B -163.3(9)
U1B C27B C28B C29B 65.2(8)
C31B C27B C28B U1B -65.8(7)
Si3B C27B C28B U1B 131.5(9)
C30B U1B C28B C29B -37.6(7)
C14B U1B C28B C29B -113.8(9)
C13B U1B C28B C29B -133.9(9)
C22B U1B C28B C29B 47.4(9)
C20B U1B C28B C29B 38.4(11)
C12B U1B C28B C29B -163.1(8)
C19B U1B C28B C29B 5.1(10)
C21B U1B C28B C29B 63.3(9)
C23B U1B C28B C29B 18.7(9)
C31B U1B C28B C29B -78.6(9)
C15B U1B C28B C29B -135.3(8)
C11B U1B C28B C29B -174.7(8)
C27B U1B C28B C29B -115.6(12)
Al1B U1B C28B C29B 122.8(9)
C30B U1B C28B C27B 78.0(7)
C14B U1B C28B C27B 1.8(8)
C29B U1B C28B C27B 115.6(12)
C13B U1B C28B C27B -18.3(8)
C22B U1B C28B C27B 163.0(7)
C20B U1B C28B C27B 154.1(6)
C12B U1B C28B C27B -47.4(8)
C19B U1B C28B C27B 120.8(7)
C21B U1B C28B C27B 178.9(7)
C23B U1B C28B C27B 134.4(7)
C31B U1B C28B C27B 37.1(6)
C15B U1B C28B C27B -19.7(11)
C11B U1B C28B C27B -59.1(9)
Al1B U1B C28B C27B -121.6(7)
C31A C27A C28A C29A -1.4(12)
Si3A C27A C28A C29A 167.4(7)
U1A C27A C28A C29A -67.2(7)
C31A C27A C28A U1A 65.9(7)
Si3A C27A C28A U1A -125.4(8)
C19A U1A C28A C29A 81.7(10)
C13A U1A C28A C29A -38.4(11)
C12A U1A C28A C29A -39.7(9)
C30A U1A C28A C29A 37.3(8)
C31A U1A C28A C29A 77.1(9)
C20A U1A C28A C29A 96.1(12)
C23A U1A C28A C29A 110.2(9)
C14A U1A C28A C29A -75.1(10)
C22A U1A C28A C29A 140.3(9)
C15A U1A C28A C29A -86.6(9)
C21A U1A C28A C29A 153.3(8)
C27A U1A C28A C29A 114.8(12)
C11A U1A C28A C29A -67.2(9)
Al1A U1A C28A C29A -155.1(9)
C29A U1A C28A C27A -114.8(12)
C19A U1A C28A C27A -33.0(8)
C13A U1A C28A C27A -153.1(6)
C12A U1A C28A C27A -154.5(7)
C30A U1A C28A C27A -77.4(7)
C31A U1A C28A C27A -37.7(6)
C20A U1A C28A C27A -18.6(14)
C23A U1A C28A C27A -4.5(8)
C14A U1A C28A C27A 170.1(6)
C22A U1A C28A C27A 25.5(8)
C15A U1A C28A C27A 158.6(6)
C21A U1A C28A C27A 38.5(10)
C11A U1A C28A C27A 178.0(7)
Al1A U1A C28A C27A 90.1(7)
C27B C28B C29B C30B 0.6(14)
U1B C28B C29B C30B 69.2(8)
C27B C28B C29B U1B -68.6(9)
C30B U1B C29B C28B 113.9(12)
C14B U1B C29B C28B 87.1(9)
C13B U1B C29B C28B 53.5(10)
C22B U1B C29B C28B -130.6(9)
C20B U1B C29B C28B -153.8(8)
C12B U1B C29B C28B 22.5(11)
C19B U1B C29B C28B -175.7(8)
C21B U1B C29B C28B -126.3(8)
C23B U1B C29B C28B -160.1(9)
C31B U1B C29B C28B 74.6(8)
C15B U1B C29B C28B 100.6(12)
C11B U1B C29B C28B 11.9(18)
C27B U1B C29B C28B 35.9(7)
Al1B U1B C29B C28B -53.1(8)
C14B U1B C29B C30B -26.8(9)
C13B U1B C29B C30B -60.4(9)
C22B U1B C29B C30B 115.5(8)
C20B U1B C29B C30B 92.3(7)
C12B U1B C29B C30B -91.4(8)
C19B U1B C29B C30B 70.4(8)
C21B U1B C29B C30B 119.8(7)
C23B U1B C29B C30B 86.0(8)
C31B U1B C29B C30B -39.3(6)
C15B U1B C29B C30B -13.3(15)
C11B U1B C29B C30B -102.0(14)
C28B U1B C29B C30B -113.9(12)
C27B U1B C29B C30B -78.0(7)
Al1B U1B C29B C30B -167.0(7)
C27A C28A C29A C30A -0.3(12)
U1A C28A C29A C30A -71.0(7)
C27A C28A C29A U1A 70.7(8)
C19A U1A C29A C28A -117.3(9)
C13A U1A C29A C28A 148.8(9)
C12A U1A C29A C28A 138.5(10)
C30A U1A C29A C28A -114.1(13)
C31A U1A C29A C28A -75.5(9)
C20A U1A C29A C28A -138.2(8)
C23A U1A C29A C28A -82.5(9)
C14A U1A C29A C28A 124.0(9)
C22A U1A C29A C28A -56.5(11)
C15A U1A C29A C28A 100.4(9)
C21A U1A C29A C28A -77.5(19)
C27A U1A C29A C28A -36.7(8)
C11A U1A C29A C28A 107.7(9)
Al1A U1A C29A C28A 26.5(10)
C19A U1A C29A C30A -3.2(9)
C13A U1A C29A C30A -97.2(8)
C12A U1A C29A C30A -107.4(8)
C31A U1A C29A C30A 38.6(7)
C20A U1A C29A C30A -24.1(12)
C23A U1A C29A C30A 31.6(9)
C28A U1A C29A C30A 114.1(13)
C14A U1A C29A C30A -121.9(8)
C22A U1A C29A C30A 57.6(10)
C15A U1A C29A C30A -145.5(8)
C21A U1A C29A C30A 37(2)
C27A U1A C29A C30A 77.3(8)
C11A U1A C29A C30A -138.2(8)
Al1A U1A C29A C30A 140.5(7)
C28B C29B C30B C31B -0.3(13)
U1B C29B C30B C31B 72.8(7)
C28B C29B C30B U1B -73.1(9)
C14B U1B C30B C29B 159.3(7)
C13B U1B C30B C29B 128.5(8)
C22B U1B C30B C29B -60.7(8)
C20B U1B C30B C29B -101.9(8)
C12B U1B C30B C29B 114.0(8)
C19B U1B C30B C29B -109.8(8)
C21B U1B C30B C29B -70.3(8)
C23B U1B C30B C29B -82.8(8)
C31B U1B C30B C29B 109.2(10)
C15B U1B C30B C29B 173.6(7)
C11B U1B C30B C29B 142.1(8)
C28B U1B C30B C29B 35.6(7)
C27B U1B C30B C29B 74.3(7)
Al1B U1B C30B C29B 14.7(8)
C14B U1B C30B C31B 50.1(7)
C29B U1B C30B C31B -109.2(10)
C13B U1B C30B C31B 19.3(8)
C22B U1B C30B C31B -169.9(7)
C20B U1B C30B C31B 148.9(6)
C12B U1B C30B C31B 4.8(9)
C19B U1B C30B C31B 141.0(7)
C21B U1B C30B C31B -179.5(6)
C23B U1B C30B C31B 167.9(8)
C15B U1B C30B C31B 64.4(8)
C11B U1B C30B C31B 32.9(11)
C28B U1B C30B C31B -73.6(7)
C27B U1B C30B C31B -34.9(6)
Al1B U1B C30B C31B -94.5(7)
C28A C29A C30A C31A 1.8(12)
U1A C29A C30A C31A -70.4(7)
C28A C29A C30A U1A 72.2(8)
C29A U1A C30A C31A 109.5(11)
C19A U1A C30A C31A -73.3(8)
C13A U1A C30A C31A -161.0(8)
C12A U1A C30A C31A 176.5(8)
C20A U1A C30A C31A -85.3(8)
C23A U1A C30A C31A -42.9(8)
C28A U1A C30A C31A 73.7(8)
C14A U1A C30A C31A -172.4(7)
C22A U1A C30A C31A -30.5(9)
C15A U1A C30A C31A 152.3(7)
C21A U1A C30A C31A -57.2(10)
C27A U1A C30A C31A 34.1(7)
C11A U1A C30A C31A 149.7(8)
Al1A U1A C30A C31A 57.2(9)
C19A U1A C30A C29A 177.2(8)
C13A U1A C30A C29A 89.6(8)
C12A U1A C30A C29A 67.1(8)
C31A U1A C30A C29A -109.5(11)
C20A U1A C30A C29A 165.2(7)
C23A U1A C30A C29A -152.3(8)
C28A U1A C30A C29A -35.8(7)
C14A U1A C30A C29A 78.2(9)
C22A U1A C30A C29A -139.9(8)
C15A U1A C30A C29A 42.8(9)
C21A U1A C30A C29A -166.7(7)
C27A U1A C30A C29A -75.4(8)
C11A U1A C30A C29A 40.3(8)
Al1A U1A C30A C29A -52.3(9)
C28B C27B C31B C30B 0.5(12)
Si3B C27B C31B C30B 162.6(9)
U1B C27B C31B C30B -66.9(7)
C28B C27B C31B U1B 67.4(8)
Si3B C27B C31B U1B -130.5(9)
C29B C30B C31B C27B -0.2(12)
U1B C30B C31B C27B 71.5(7)
C29B C30B C31B U1B -71.6(7)
C30B U1B C31B C27B -115.4(10)
C14B U1B C31B C27B 113.4(7)
C29B U1B C31B C27B -76.2(7)
C13B U1B C31B C27B 84.4(7)
C22B U1B C31B C27B -104.0(7)
C20B U1B C31B C27B -160.0(6)
C12B U1B C31B C27B 68.4(7)
C19B U1B C31B C27B -156.7(6)
C21B U1B C31B C27B -114.7(8)
C23B U1B C31B C27B -126.9(7)
C15B U1B C31B C27B 114.1(7)
C11B U1B C31B C27B 83.9(7)
C28B U1B C31B C27B -37.5(6)
Al1B U1B C31B C27B -15.0(7)
C14B U1B C31B C30B -131.1(7)
C29B U1B C31B C30B 39.2(6)
C13B U1B C31B C30B -160.2(8)
C22B U1B C31B C30B 11.4(8)
C20B U1B C31B C30B -44.6(9)
C12B U1B C31B C30B -176.2(7)
C19B U1B C31B C30B -41.3(7)
C21B U1B C31B C30B 0.8(10)
C23B U1B C31B C30B -11.5(7)
C15B U1B C31B C30B -130.5(7)
C11B U1B C31B C30B -160.7(7)
C28B U1B C31B C30B 77.9(7)
C27B U1B C31B C30B 115.4(10)
Al1B U1B C31B C30B 100.5(7)
C29A C30A C31A C27A -2.8(12)
U1A C30A C31A C27A -71.7(8)
C29A C30A C31A U1A 68.9(7)
C28A C27A C31A C30A 2.6(12)
Si3A C27A C31A C30A -165.4(8)
U1A C27A C31A C30A 68.8(8)
C28A C27A C31A U1A -66.2(7)
Si3A C27A C31A U1A 125.7(9)
C29A U1A C31A C30A -39.5(7)
C19A U1A C31A C30A 104.9(8)
C13A U1A C31A C30A 24.6(10)
C12A U1A C31A C30A -3.8(9)
C20A U1A C31A C30A 108.7(8)
C23A U1A C31A C30A 134.0(9)
C28A U1A C31A C30A -78.8(8)
C14A U1A C31A C30A 16.7(15)
C22A U1A C31A C30A 153.2(8)
C15A U1A C31A C30A -47.2(12)
C21A U1A C31A C30A 139.9(7)
C27A U1A C31A C30A -117.9(11)
C11A U1A C31A C30A -35.9(9)
Al1A U1A C31A C30A -136.8(7)
C29A U1A C31A C27A 78.4(8)
C19A U1A C31A C27A -137.3(7)
C13A U1A C31A C27A 142.5(7)
C12A U1A C31A C27A 114.1(7)
C30A U1A C31A C27A 117.9(11)
C20A U1A C31A C27A -133.5(7)
C23A U1A C31A C27A -108.2(7)
C28A U1A C31A C27A 39.1(6)
C14A U1A C31A C27A 134.5(9)
C22A U1A C31A C27A -88.9(7)
C15A U1A C31A C27A 70.6(10)
C21A U1A C31A C27A -102.2(7)
C11A U1A C31A C27A 82.0(7)
Al1A U1A C31A C27A -18.9(7)
